data_1563514
loop_
_publ_author_name
'Pizon, David'
'Henry, Natacha'
'Loiseau, Thierry'
'Roussel, Pascal'
'Abraham, Francis'

_publ_section_title
;
 Synthesis, crystal structure and thermal behavior of two hydrated forms
 of lanthanide phthalates Ln2(O2+C6H4--CO2)3(H2O) (Ln=Ce, Nd) and
 Nd2(O2C--C6H4--CO2)3(H2O)3
;
_journal_issue 9
_journal_name_full 'Journal of Solid State Chemistry'
_journal_page_first 1943
_journal_page_last 1948
_journal_paper_doi 10.1016/j.jssc.2010.06.021
_journal_volume 183
_journal_year 2010
_chemical_formula_moiety 'C24 H14 Nd2 O13'
_chemical_formula_structural 'Nd2 (C8 H4 O4)3 H2 O'
_chemical_formula_sum 'C24 H12 Nd2 O13'
_chemical_formula_weight 796.8
_space_group_IT_number 60
_space_group_name_Hall '-P 2n 2ab'
_space_group_name_H-M_alt 'P b c n'
_symmetry_cell_setting orthorhombic
_symmetry_space_group_name_Hall '-P 2n 2ab'
_symmetry_space_group_name_H-M 'P b c n'
_cell_angle_alpha 90
_cell_angle_beta 90
_cell_angle_gamma 90
_cell_formula_units_Z 8
_cell_length_a 27.5346(3)
_cell_length_b 11.3006(2)
_cell_length_c 15.5119(3)
_cell_measurement_reflns_used 4875
_cell_measurement_temperature 293(2)
_cell_measurement_theta_max 45.242
_cell_measurement_theta_min 2.626
_cell_volume 4826.64(14)
_computing_cell_refinement 'Bruker SMART/SAINT'
_computing_data_collection 'Bruker SMART'
_computing_data_reduction 'Bruker SMART/SAINT'
_computing_publication_material '(Jana2000; Petricek and Dusek, 2000)'
_computing_structure_refinement '(Jana2000; Petricek and Dusek, 2000)'
_computing_structure_solution 'SHELXS-97 (Sheldrick, 1990)'
_diffrn_ambient_temperature 293
_diffrn_measured_fraction_theta_full 0.99
_diffrn_measured_fraction_theta_max 0.987
_diffrn_measurement_device_type 'CCD area detector'
_diffrn_measurement_method 'phi and omega scans'
_diffrn_radiation_monochromator graphite
_diffrn_radiation_source 'fine-focus sealed tube'
_diffrn_radiation_type 'Mo K\a'
_diffrn_radiation_wavelength 0.71073
_diffrn_reflns_av_R_equivalents 0.0428
_diffrn_reflns_av_sigmaI/netI 0.0250
_diffrn_reflns_limit_h_max 54
_diffrn_reflns_limit_h_min -54
_diffrn_reflns_limit_k_max 22
_diffrn_reflns_limit_k_min -22
_diffrn_reflns_limit_l_max 29
_diffrn_reflns_limit_l_min -30
_diffrn_reflns_number 251515
_diffrn_reflns_theta_full 45.51
_diffrn_reflns_theta_max 45.51
_diffrn_reflns_theta_min 1.95
_exptl_absorpt_coefficient_mu 4.327
_exptl_absorpt_correction_T_max 0.384
_exptl_absorpt_correction_T_min 0.217
_exptl_absorpt_correction_type 'empirical (SADABS)'
_exptl_crystal_colour purpple
_exptl_crystal_density_diffrn 2.193
_exptl_crystal_description block
_exptl_crystal_F_000 3039
_exptl_crystal_size_max 0.373
_exptl_crystal_size_mid 0.306
_exptl_crystal_size_min 0.217
_refine_diff_density_max 3.42
_refine_diff_density_min -3.35
_refine_ls_extinction_method none
_refine_ls_goodness_of_fit_gt 4.06
_refine_ls_goodness_of_fit_ref 3.56
_refine_ls_hydrogen_treatment geom
_refine_ls_number_parameters 220
_refine_ls_number_reflns 20189
_refine_ls_R_factor_all 0.0582
_refine_ls_R_factor_gt 0.0401
_refine_ls_shift/su_max 0.0141
_refine_ls_shift/su_mean 0.0030
_refine_ls_structure_factor_coef F
_refine_ls_weighting_details w=1/\s^2^(F)
_refine_ls_weighting_scheme sigma
_refine_ls_wR_factor_gt 0.0380
_refine_ls_wR_factor_ref 0.0385
_reflns_number_gt 15287
_reflns_number_total 20189
_reflns_threshold_expression I>3\s(I)
_cod_data_source_file JSSC-2010-183-1943.cif
_cod_data_source_block 3
_cod_depositor_comments
;
The following automatic conversions were performed:

data item '_exptl_crystal_density_meas' value 'not measured' was
changed to '?' -- the value is perceived as not measured.

Automatic conversion script
Id: cif_fix_values 8369 2020-08-20 11:38:08Z andrius 
;
_cod_original_cell_volume 4826.6(2)
_cod_original_sg_symbol_Hall '-P -2xab;-2yc;-2zabc'
_cod_database_code 1563514

loop_
_symmetry_equiv_pos_site_id
_symmetry_equiv_pos_as_xyz
1 x,y,z
2 1/2+x,1/2+y,1/2-z
3 1/2-x,1/2+y,z
4 -x,y,1/2-z
5 -x,-y,-z
6 1/2-x,1/2-y,1/2+z
7 1/2+x,1/2-y,-z
8 x,-y,1/2+z

loop_
_atom_site_label
_atom_site_type_symbol
_atom_site_fract_x
_atom_site_fract_y
_atom_site_fract_z
_atom_site_adp_type
_atom_site_U_iso_or_equiv
_atom_site_symmetry_multiplicity
_atom_site_occupancy
_atom_site_calc_flag
_atom_site_refinement_flags
_atom_site_disorder_assembly
_atom_site_disorder_group
Nd1 Nd 0.202606(4) 1.059965(9) 0.198253(7) Uani 0.01271(3) 8 1 d . . .
Nd2 Nd 0.235670(4) 0.822179(9) 0.376086(7) Uani 0.01269(3) 8 1 d . . .
O12a O 0.27439(5) 0.98004(13) 0.28938(9) Uani 0.0164(4) 8 1 d . . .
O11b O 0.17540(5) 0.98306(13) 0.35796(9) Uani 0.0173(4) 8 1 d . . .
O12b O 0.11978(6) 1.03091(15) 0.26218(10) Uani 0.0257(5) 8 1 d . . .
O81a O 0.30507(6) 0.73768(12) 0.30368(9) Uani 0.0174(4) 8 1 d . . .
O11a O 0.30524(6) 1.14936(13) 0.33313(11) Uani 0.0226(5) 8 1 d . . .
O11c O 0.25774(6) 1.21082(13) 0.15422(10) Uani 0.0196(4) 8 1 d . . .
O81b O 0.17938(7) 0.81277(16) 0.49102(11) Uani 0.0336(6) 8 1 d . . .
O12c O 0.30470(6) 1.34464(12) 0.21665(10) Uani 0.0191(4) 8 1 d . . .
O81c O 0.26098(6) 0.97764(13) 0.09652(10) Uani 0.0199(4) 8 1 d . . .
O82c O 0.28178(6) 1.06540(13) -0.02614(10) Uani 0.0216(4) 8 1 d . . .
O82a O 0.34734(6) 0.74713(13) 0.18346(9) Uani 0.0213(5) 8 1 d . . .
O82b O 0.15442(7) 0.96295(15) 0.57216(11) Uani 0.0293(5) 8 1 d . . .
O1w O 0.27537(6) 0.67196(13) 0.46859(10) Uani 0.0247(5) 8 1 d . . .
C1aa C 0.31018(6) 1.03953(13) 0.31420(11) Uani 0.0165(3) 8 1 d . . .
C2aa C 0.35992(8) 0.9888(2) 0.32524(16) Uani 0.0179(3) 8 1 d . . .
C3aa C 0.39555(9) 1.0597(2) 0.36119(18) Uani 0.0290(4) 8 1 d . . .
C4aa C 0.44278(9) 1.0202(3) 0.3692(2) Uani 0.0394(5) 8 1 d . . .
C5aa C 0.45499(9) 0.9081(3) 0.3403(2) Uani 0.0412(6) 8 1 d . . .
C6aa C 0.42022(10) 0.8367(2) 0.3035(2) Uani 0.0331(5) 8 1 d . . .
C7aa C 0.37225(9) 0.8752(2) 0.29609(18) Uani 0.0190(3) 8 1 d . . .
C8aa C 0.33752(9) 0.7881(2) 0.25667(19) Uani 0.0173(3) 8 1 d . . .
H3aa H 0.38702(6) 1.14095(13) 0.38173(11) Uiso 0.0348 8 1 d . . .
H4aa H 0.46797(6) 1.07251(13) 0.39581(11) Uiso 0.0472 8 1 d . . .
H5aa H 0.48906(6) 0.87848(13) 0.34593(11) Uiso 0.0495 8 1 d . . .
H6aa H 0.42985(6) 0.75662(13) 0.28207(11) Uiso 0.0397 8 1 d . . .
C1ab C 0.13034(6) 0.98922(15) 0.33359(10) Uani 0.0165(3) 8 1 d . . .
C2ab C 0.09134(9) 0.9336(2) 0.38698(15) Uani 0.0179(3) 8 1 d . . .
C3ab C 0.04455(9) 0.9315(2) 0.35438(17) Uani 0.0290(4) 8 1 d . . .
C4ab C 0.00646(10) 0.8867(3) 0.40219(19) Uani 0.0394(6) 8 1 d . . .
C5ab C 0.01498(10) 0.8439(3) 0.4846(2) Uani 0.0412(6) 8 1 d . . .
C6ab C 0.06112(10) 0.8464(3) 0.51849(19) Uani 0.0331(5) 8 1 d . . .
C7ab C 0.09996(9) 0.8901(2) 0.47025(16) Uani 0.0190(3) 8 1 d . . .
C8ab C 0.14869(9) 0.8855(2) 0.51370(16) Uani 0.0173(3) 8 1 d . . .
H3ab H 0.03814(6) 0.96284(15) 0.29518(10) Uiso 0.0348 8 1 d . . .
H4ab H -0.02704(6) 0.88530(15) 0.37734(10) Uiso 0.0472 8 1 d . . .
H5ab H -0.01232(6) 0.81106(15) 0.51969(10) Uiso 0.0495 8 1 d . . .
H6ab H 0.06644(6) 0.81643(15) 0.57840(10) Uiso 0.0397 8 1 d . . .
C1ac C 0.29935(6) 1.25630(13) 0.16982(11) Uani 0.0165(3) 8 1 d . . .
C2ac C 0.34168(9) 1.1834(2) 0.14123(16) Uani 0.0179(3) 8 1 d . . .
C3ac C 0.38743(9) 1.2141(2) 0.17067(17) Uani 0.0290(5) 8 1 d . . .
C4ac C 0.42769(10) 1.1470(3) 0.1502(2) Uani 0.0394(6) 8 1 d . . .
C5ac C 0.42234(10) 1.0465(3) 0.0998(2) Uani 0.0412(6) 8 1 d . . .
C6ac C 0.37711(10) 1.0137(3) 0.07073(19) Uani 0.0331(5) 8 1 d . . .
C7ac C 0.33628(9) 1.0818(2) 0.09018(16) Uani 0.0190(3) 8 1 d . . .
C8ac C 0.28918(10) 1.0383(2) 0.05297(16) Uani 0.0173(3) 8 1 d . . .
H3ac H 0.39147(6) 1.28613(13) 0.20742(11) Uiso 0.0348 8 1 d . . .
H4ac H 0.46049(6) 1.17098(13) 0.17162(11) Uiso 0.0472 8 1 d . . .
H5ac H 0.45127(6) 0.99736(13) 0.08442(11) Uiso 0.0495 8 1 d . . .
H6ac H 0.37390(6) 0.94017(13) 0.03533(11) Uiso 0.0397 8 1 d . . .

loop_
_atom_site_aniso_label
_atom_site_aniso_type_symbol
_atom_site_aniso_U_11
_atom_site_aniso_U_22
_atom_site_aniso_U_33
_atom_site_aniso_U_12
_atom_site_aniso_U_13
_atom_site_aniso_U_23
Nd1 Nd 0.01505(6) 0.01040(4) 0.01267(4) 0.00031(4) -0.00092(4) -0.00037(3)
Nd2 Nd 0.01462(6) 0.01035(4) 0.01310(4) -0.00017(3) 0.00111(4) -0.00061(3)
O12a O 0.0142(7) 0.0176(7) 0.0175(7) -0.0011(5) -0.0027(5) 0.0022(5)
O11b O 0.0135(8) 0.0195(7) 0.0189(7) 0.0004(5) 0.0003(6) -0.0014(5)
O12b O 0.0193(9) 0.0371(9) 0.0208(8) 0.0040(7) 0.0004(6) 0.0087(7)
O81a O 0.0183(8) 0.0149(6) 0.0189(7) -0.0011(5) 0.0041(6) -0.0010(5)
O11a O 0.0252(9) 0.0148(7) 0.0279(8) 0.0031(6) 0.0036(7) -0.0014(6)
O11c O 0.0165(8) 0.0158(6) 0.0266(8) -0.0016(5) 0.0028(6) -0.0030(6)
O81b O 0.0291(11) 0.0434(11) 0.0281(9) 0.0128(8) 0.0132(8) 0.0132(8)
O12c O 0.0244(9) 0.0119(6) 0.0210(7) 0.0006(5) -0.0012(6) -0.0039(5)
O81c O 0.0235(9) 0.0184(7) 0.0177(7) -0.0005(6) 0.0044(6) -0.0028(6)
O82c O 0.0279(9) 0.0204(7) 0.0165(7) 0.0045(6) -0.0040(6) 0.0022(6)
O82a O 0.0261(9) 0.0195(7) 0.0183(7) -0.0037(6) 0.0065(6) -0.0037(6)
O82b O 0.0355(11) 0.0328(9) 0.0196(8) -0.0028(7) -0.0075(7) 0.0016(7)
O1w O 0.0323(10) 0.0192(7) 0.0225(8) 0.0011(6) -0.0004(7) 0.0057(6)
C1aa C 0.0178(6) 0.0163(5) 0.0152(5) 0.0013(4) 0.0023(4) 0.0020(4)
C2aa C 0.0172(6) 0.0180(5) 0.0186(5) 0.0006(4) -0.0003(4) -0.0014(4)
C3aa C 0.0239(7) 0.0265(7) 0.0366(8) -0.0021(6) -0.0053(6) -0.0080(6)
C4aa C 0.0239(8) 0.0405(9) 0.0537(11) -0.0058(7) -0.0135(7) -0.0112(8)
C5aa C 0.0175(8) 0.0450(10) 0.0611(11) 0.0047(7) -0.0110(7) -0.0080(8)
C6aa C 0.0200(7) 0.0303(8) 0.0490(9) 0.0066(6) -0.0038(6) -0.0071(7)
C7aa C 0.0167(6) 0.0198(6) 0.0204(6) 0.0011(4) -0.0007(4) -0.0010(4)
C8aa C 0.0152(6) 0.0142(5) 0.0226(6) 0.0041(4) 0.0010(4) -0.0014(4)
C1ab C 0.0194(6) 0.0140(5) 0.0160(5) 0.0013(4) 0.0018(4) -0.0004(4)
C2ab C 0.0175(6) 0.0195(6) 0.0167(6) -0.0008(4) 0.0000(4) 0.0004(4)
C3ab C 0.0205(8) 0.0397(8) 0.0268(8) -0.0029(6) -0.0043(6) 0.0043(5)
C4ab C 0.0173(9) 0.0577(10) 0.0431(10) -0.0082(7) -0.0058(7) 0.0067(7)
C5ab C 0.0211(8) 0.0598(11) 0.0428(11) -0.0121(7) 0.0058(7) 0.0116(7)
C6ab C 0.0245(8) 0.0468(9) 0.0280(9) -0.0059(6) 0.0047(6) 0.0112(6)
C7ab C 0.0176(6) 0.0208(6) 0.0184(6) -0.0015(4) 0.0010(4) 0.0008(4)
C8ab C 0.0182(6) 0.0202(6) 0.0136(6) -0.0005(4) 0.0026(4) 0.0048(4)
C1ac C 0.0198(6) 0.0154(6) 0.0142(5) 0.0012(4) 0.0008(4) 0.0013(4)
C2ac C 0.0172(6) 0.0170(6) 0.0195(6) 0.0001(4) 0.0001(4) -0.0010(4)
C3ac C 0.0203(8) 0.0298(8) 0.0370(8) -0.0016(6) -0.0040(6) -0.0073(5)
C4ac C 0.0160(9) 0.0472(10) 0.0549(10) -0.0007(7) -0.0059(7) -0.0102(7)
C5ac C 0.0188(9) 0.0462(11) 0.0587(11) 0.0107(7) 0.0001(7) -0.0127(7)
C6ac C 0.0241(8) 0.0316(9) 0.0436(9) 0.0084(6) -0.0006(6) -0.0125(6)
C7ac C 0.0172(6) 0.0186(6) 0.0211(6) 0.0012(4) 0.0005(4) -0.0010(4)
C8ac C 0.0185(6) 0.0149(6) 0.0185(5) 0.0036(4) 0.0003(4) -0.0049(4)

loop_
_atom_type_symbol
_atom_type_scat_dispersion_real
_atom_type_scat_dispersion_imag
_atom_type_scat_source
_atom_type_scat_Cromer_Mann_a1
_atom_type_scat_Cromer_Mann_b1
_atom_type_scat_Cromer_Mann_a2
_atom_type_scat_Cromer_Mann_b2
_atom_type_scat_Cromer_Mann_a3
_atom_type_scat_Cromer_Mann_b3
_atom_type_scat_Cromer_Mann_a4
_atom_type_scat_Cromer_Mann_b4
_atom_type_scat_Cromer_Mann_c
C 0.003 0.002 'International Tables Vol C Tables  4.2.6.8 and 6.1.1.4' 2.31 20.843901 1.02 10.2075 1.5886 0.5687 0.865 51.651199 0.2156
H 0.000 0.000 'International Tables Vol C Tables  4.2.6.8 and 6.1.1.4' 0.493002 10.5109 0.322912 26.1257 0.140191 3.14236 0.04081 57.799702 0.003038
N 0.006 0.003 'International Tables Vol C Tables  4.2.6.8 and 6.1.1.4' 12.2126 0.0057 3.1322 9.8933 2.0125 28.997499 1.1663 0.5826 -11.529
O 0.011 0.006 'International Tables Vol C Tables  4.2.6.8 and 6.1.1.4' 3.0485 13.2771 2.2868 5.7011 1.5463 0.3239 0.867 32.908901 0.2508
Nd -0.194 3.018 'International Tables Vol C Tables  4.2.6.8 and 6.1.1.4' 22.6845 2.66248 19.6847 0.210628 12.774 15.885 2.85137 137.903 1.98486

loop_
_geom_angle_atom_site_label_1
_geom_angle_atom_site_label_2
_geom_angle_atom_site_label_3
_geom_angle_site_symmetry_1
_geom_angle_site_symmetry_2
_geom_angle_site_symmetry_3
_geom_angle
_geom_angle_publ_flag
O12a Nd1 O11b . . . 66.64(4) yes
O12a Nd1 O12b . . . 115.60(5) yes
O12a Nd1 O81a . . 3_555 89.32(5) yes
O12a Nd1 O11c . . . 85.40(5) yes
O12a Nd1 O12c . . 3_545 69.77(5) yes
O12a Nd1 O81c . . . 73.58(5) yes
O12a Nd1 O82a . . 3_555 138.95(5) yes
O12a Nd1 O82b . . 8_574 146.73(5) yes
O12a Nd1 C8aa . . 3_555 115.02(6) yes
O11b Nd1 O12b . . . 49.47(5) yes
O11b Nd1 O81a . . 3_555 69.67(4) yes
O11b Nd1 O11c . . . 131.50(5) yes
O11b Nd1 O12c . . 3_545 63.71(5) yes
O11b Nd1 O81c . . . 130.32(5) yes
O11b Nd1 O82a . . 3_555 101.48(5) yes
O11b Nd1 O82b . . 8_574 123.97(5) yes
O11b Nd1 C8aa . . 3_555 84.07(6) yes
O12b Nd1 O81a . . 3_555 77.20(5) yes
O12b Nd1 O11c . . . 141.83(5) yes
O12b Nd1 O12c . . 3_545 75.54(5) yes
O12b Nd1 O81c . . . 143.67(5) yes
O12b Nd1 O82a . . 3_555 69.61(5) yes
O12b Nd1 O82b . . 8_574 78.67(6) yes
O12b Nd1 C8aa . . 3_555 69.65(6) yes
O81a Nd1 O11c 3_555 . . 71.29(5) yes
O81a Nd1 O12c 3_555 . 3_545 133.26(5) yes
O81a Nd1 O81c 3_555 . . 139.13(5) yes
O81a Nd1 O82a 3_555 . 3_555 50.77(5) yes
O81a Nd1 O82b 3_555 . 8_574 123.82(5) yes
O81a Nd1 C8aa 3_555 . 3_555 25.85(6) yes
O11c Nd1 O12c . . 3_545 142.52(5) yes
O11c Nd1 O81c . . . 70.57(5) yes
O11c Nd1 O82a . . 3_555 73.89(5) yes
O11c Nd1 O82b . . 8_574 101.40(6) yes
O11c Nd1 C8aa . . 3_555 72.61(6) yes
O12c Nd1 O81c 3_545 . . 75.59(5) yes
O12c Nd1 O82a 3_545 . 3_555 142.43(5) yes
O12c Nd1 O82b 3_545 . 8_574 86.68(5) yes
O12c Nd1 C8aa 3_545 . 3_555 143.08(6) yes
O81c Nd1 O82a . . 3_555 128.18(5) yes
O81c Nd1 O82b . . 8_574 78.10(6) yes
O81c Nd1 C8aa . . 3_555 141.28(6) yes
O82a Nd1 O82b 3_555 . 8_574 73.35(5) yes
O82a Nd1 C8aa 3_555 . 3_555 25.06(6) yes
O82b Nd1 C8aa 8_574 . 3_555 97.99(7) yes
O12a Nd2 O11b . . . 72.42(5) yes
O12a Nd2 O81a . . . 72.02(5) yes
O12a Nd2 O11a . . 3_545 130.62(5) yes
O12a Nd2 O81b . . . 136.41(5) yes
O12a Nd2 O12c . . 3_545 67.37(5) yes
O12a Nd2 O82c . . 8_575 74.24(5) yes
O12a Nd2 O1w . . . 128.21(5) yes
O11b Nd2 O81a . . . 140.16(5) yes
O11b Nd2 O11a . . 3_545 104.86(5) yes
O11b Nd2 O81b . . . 71.31(5) yes
O11b Nd2 O12c . . 3_545 63.59(5) yes
O11b Nd2 O82c . . 8_575 92.20(5) yes
O11b Nd2 O1w . . . 149.80(5) yes
O81a Nd2 O11a . . 3_545 85.34(5) yes
O81a Nd2 O81b . . . 148.43(6) yes
O81a Nd2 O12c . . 3_545 86.41(5) yes
O81a Nd2 O82c . . 8_575 94.96(5) yes
O81a Nd2 O1w . . . 69.45(5) yes
O11a Nd2 O81b 3_545 . . 82.09(6) yes
O11a Nd2 O12c 3_545 . 3_545 67.94(5) yes
O11a Nd2 O82c 3_545 . 8_575 152.95(5) yes
O11a Nd2 O1w 3_545 . . 78.83(5) yes
O81b Nd2 O12c . . 3_545 114.92(6) yes
O81b Nd2 O82c . . 8_575 83.79(6) yes
O81b Nd2 O1w . . . 79.73(6) yes
O12c Nd2 O82c 3_545 . 8_575 139.11(5) yes
O12c Nd2 O1w 3_545 . . 140.36(5) yes
O82c Nd2 O1w 8_575 . . 76.01(5) yes
Nd1 O12a Nd2 . . . 102.64(5) yes
Nd1 O12a O11b . . . 58.93(4) yes
Nd1 O12a O81a . . . 126.73(6) yes
Nd1 O12a O11a . . . 99.18(7) yes
Nd1 O12a O12c . . 3_545 52.93(4) yes
Nd1 O12a O82c . . 8_575 130.54(6) yes
Nd1 O12a C1aa . . . 125.45(11) yes
Nd1 O12a C2aa . . . 148.48(8) yes
Nd1 O12a C7aa . . . 148.97(8) yes
Nd1 O12a C8aa . . . 129.69(8) yes
Nd2 O12a O11b . . . 53.82(4) yes
Nd2 O12a O81a . . . 52.99(4) yes
Nd2 O12a O11a . . . 128.70(8) yes
Nd2 O12a O12c . . 3_545 60.41(4) yes
Nd2 O12a O82c . . 8_575 50.92(4) yes
Nd2 O12a C1aa . . . 123.93(12) yes
Nd2 O12a C2aa . . . 108.87(8) yes
Nd2 O12a C7aa . . . 94.88(7) yes
Nd2 O12a C8aa . . . 79.01(7) yes
O11b O12a O81a . . . 104.88(6) yes
O11b O12a O11a . . . 103.72(7) yes
O11b O12a O12c . . 3_545 56.38(5) yes
O11b O12a O82c . . 8_575 73.15(5) yes
O11b O12a C1aa . . . 127.90(12) yes
O11b O12a C2aa . . . 145.27(9) yes
O11b O12a C7aa . . . 147.57(8) yes
O11b O12a C8aa . . . 130.34(8) yes
O81a O12a O11a . . . 133.72(8) yes
O81a O12a O12c . . 3_545 75.35(5) yes
O81a O12a O82c . . 8_575 74.68(5) yes
O81a O12a C1aa . . . 104.86(11) yes
O81a O12a C2aa . . . 74.65(7) yes
O81a O12a C7aa . . . 49.10(6) yes
O81a O12a C8aa . . . 26.07(6) yes
O11a O12a O12c . . 3_545 150.61(8) yes
O11a O12a O82c . . 8_575 79.83(7) yes
O11a O12a C1aa . . . 30.18(9) yes
O11a O12a C2aa . . . 61.21(8) yes
O11a O12a C7aa . . . 89.18(8) yes
O11a O12a C8aa . . . 119.04(9) yes
O12c O12a O82c 3_545 . 8_575 110.03(6) yes
O12c O12a C1aa 3_545 . . 174.86(12) yes
O12c O12a C2aa 3_545 . . 147.54(9) yes
O12c O12a C7aa 3_545 . . 119.35(7) yes
O12c O12a C8aa 3_545 . . 89.26(7) yes
O82c O12a C1aa 8_575 . . 74.81(10) yes
O82c O12a C2aa 8_575 . . 73.37(8) yes
O82c O12a C7aa 8_575 . . 80.25(7) yes
O82c O12a C8aa 8_575 . . 89.89(8) yes
C1aa O12a C2aa . . . 31.04(10) yes
C1aa O12a C7aa . . . 59.05(10) yes
C1aa O12a C8aa . . . 89.04(11) yes
C2aa O12a C7aa . . . 28.19(7) yes
C2aa O12a C8aa . . . 58.28(8) yes
C7aa O12a C8aa . . . 30.09(7) yes
Nd1 O11b Nd2 . . . 98.79(5) yes
Nd1 O11b O12a . . . 54.43(4) yes
Nd1 O11b O12b . . . 60.01(5) yes
Nd1 O11b O81b . . . 150.40(7) yes
Nd1 O11b O12c . . 3_545 53.32(4) yes
Nd1 O11b C1ab . . . 88.91(10) yes
Nd1 O11b C2ab . . . 120.27(8) yes
Nd1 O11b C7ab . . . 148.72(8) yes
Nd1 O11b C8ab . . . 174.97(8) yes
Nd2 O11b O12a . . . 53.76(4) yes
Nd2 O11b O12b . . . 136.29(8) yes
Nd2 O11b O81b . . . 52.48(5) yes
Nd2 O11b O12c . . 3_545 62.57(5) yes
Nd2 O11b C1ab . . . 135.41(12) yes
Nd2 O11b C2ab . . . 116.70(8) yes
Nd2 O11b C7ab . . . 98.36(7) yes
Nd2 O11b C8ab . . . 77.63(7) yes
O12a O11b O12b . . . 113.93(7) yes
O12a O11b O81b . . . 102.80(7) yes
O12a O11b O12c . . 3_545 61.16(5) yes
O12a O11b C1ab . . . 141.68(11) yes
O12a O11b C2ab . . . 162.65(9) yes
O12a O11b C7ab . . . 151.54(8) yes
O12a O11b C8ab . . . 124.25(8) yes
O12b O11b O81b . . . 133.45(8) yes
O12b O11b O12c . . 3_545 74.94(7) yes
O12b O11b C1ab . . . 29.05(9) yes
O12b O11b C2ab . . . 61.15(8) yes
O12b O11b C7ab . . . 89.77(8) yes
O12b O11b C8ab . . . 120.28(9) yes
O81b O11b O12c . . 3_545 100.80(6) yes
O81b O11b C1ab . . . 106.63(11) yes
O81b O11b C2ab . . . 75.17(8) yes
O81b O11b C7ab . . . 48.97(7) yes
O81b O11b C8ab . . . 25.44(7) yes
O12c O11b C1ab 3_545 . . 89.36(10) yes
O12c O11b C2ab 3_545 . . 101.96(8) yes
O12c O11b C7ab 3_545 . . 114.50(8) yes
O12c O11b C8ab 3_545 . . 121.65(8) yes
C1ab O11b C2ab . . . 32.23(10) yes
C1ab O11b C7ab . . . 60.74(10) yes
C1ab O11b C8ab . . . 91.24(11) yes
C2ab O11b C7ab . . . 28.71(8) yes
C2ab O11b C8ab . . . 59.33(8) yes
C7ab O11b C8ab . . . 30.62(7) yes
Nd1 O12b O11b . . . 70.51(6) yes
Nd1 O12b O82a . . 3_555 55.60(5) yes
Nd1 O12b H6aa . . 3_555 110.74(7) yes
Nd1 O12b C1ab . . . 100.95(12) yes
Nd1 O12b C2ab . . . 133.38(9) yes
Nd1 O12b C3ab . . . 160.32(9) yes
Nd1 O12b H3ab . . . 164.93(8) yes
Nd1 O12b H3ac . . 3_545 96.07(6) yes
O11b O12b O82a . . 3_555 106.02(8) yes
O11b O12b H6aa . . 3_555 118.07(8) yes
O11b O12b C1ab . . . 30.62(9) yes
O11b O12b C2ab . . . 64.07(8) yes
O11b O12b C3ab . . . 94.16(9) yes
O11b O12b H3ab . . . 115.06(9) yes
O11b O12b H3ac . . 3_545 92.15(7) yes
O82a O12b H6aa 3_555 . 3_555 56.54(5) yes
O82a O12b C1ab 3_555 . . 128.96(13) yes
O82a O12b C2ab 3_555 . . 148.01(10) yes
O82a O12b C3ab 3_555 . . 143.40(9) yes
O82a O12b H3ab 3_555 . . 130.48(8) yes
O82a O12b H3ac 3_555 . 3_545 135.78(7) yes
H6aa O12b C1ab 3_555 . . 110.42(12) yes
H6aa O12b C2ab 3_555 . . 99.54(9) yes
H6aa O12b C3ab 3_555 . . 87.10(8) yes
H6aa O12b H3ab 3_555 . . 79.68(7) yes
H6aa O12b H3ac 3_555 . 3_545 144.50(7) yes
C1ab O12b C2ab . . . 33.58(10) yes
C1ab O12b C3ab . . . 63.72(11) yes
C1ab O12b H3ab . . . 84.74(11) yes
C1ab O12b H3ac . . 3_545 85.66(12) yes
C2ab O12b C3ab . . . 30.14(8) yes
C2ab O12b H3ab . . . 51.16(8) yes
C2ab O12b H3ac . . 3_545 76.18(8) yes
C3ab O12b H3ab . . . 21.04(7) yes
C3ab O12b H3ac . . 3_545 71.58(8) yes
H3ab O12b H3ac . . 3_545 70.26(6) yes
Nd1 O81a Nd2 3_545 . . 122.30(6) yes
Nd1 O81a O12a 3_545 . . 131.60(6) yes
Nd1 O81a O11c 3_545 . 3_545 50.90(4) yes
Nd1 O81a O82a 3_545 . . 63.08(5) yes
Nd1 O81a O1w 3_545 . . 110.36(6) yes
Nd1 O81a C7aa 3_545 . . 121.88(9) yes
Nd1 O81a C8aa 3_545 . . 92.42(14) yes
Nd2 O81a O12a . . . 54.99(4) yes
Nd2 O81a O11c . . 3_545 86.64(5) yes
Nd2 O81a O82a . . . 142.54(8) yes
Nd2 O81a O1w . . . 56.35(5) yes
Nd2 O81a C7aa . . . 111.96(8) yes
Nd2 O81a C8aa . . . 129.67(14) yes
O12a O81a O11c . . 3_545 82.14(6) yes
O12a O81a O82a . . . 92.51(7) yes
O12a O81a O1w . . . 103.80(6) yes
O12a O81a C7aa . . . 66.97(7) yes
O12a O81a C8aa . . . 74.82(13) yes
O11c O81a O82a 3_545 . . 69.15(6) yes
O11c O81a O1w 3_545 . . 121.98(7) yes
O11c O81a C7aa 3_545 . . 118.88(9) yes
O11c O81a C8aa 3_545 . . 90.42(15) yes
O82a O81a O1w . . . 161.09(8) yes
O82a O81a C7aa . . . 61.52(8) yes
O82a O81a C8aa . . . 29.65(13) yes
O1w O81a C7aa . . . 116.13(9) yes
O1w O81a C8aa . . . 147.38(16) yes
C7aa O81a C8aa . . . 32.49(14) yes
Nd2 O11a O12a 3_555 . . 128.66(8) yes
Nd2 O11a O12c 3_555 . . 62.24(5) yes
Nd2 O11a C1aa 3_555 . . 156.85(13) yes
Nd2 O11a C2aa 3_555 . . 163.47(10) yes
Nd2 O11a C3aa 3_555 . . 134.59(9) yes
Nd2 O11a H3aa 3_555 . . 113.41(7) yes
Nd2 O11a C1ac 3_555 . . 82.57(6) yes
O12a O11a O12c . . . 118.38(8) yes
O12a O11a C1aa . . . 29.42(9) yes
O12a O11a C2aa . . . 64.01(8) yes
O12a O11a C3aa . . . 94.49(8) yes
O12a O11a H3aa . . . 115.39(8) yes
O12a O11a C1ac . . . 94.22(7) yes
O12c O11a C1aa . . . 127.18(13) yes
O12c O11a C2aa . . . 124.42(9) yes
O12c O11a C3aa . . . 113.23(9) yes
O12c O11a H3aa . . . 103.70(7) yes
O12c O11a C1ac . . . 25.35(4) yes
C1aa O11a C2aa . . . 34.60(10) yes
C1aa O11a C3aa . . . 65.12(11) yes
C1aa O11a H3aa . . . 86.19(11) yes
C1aa O11a C1ac . . . 102.47(12) yes
C2aa O11a C3aa . . . 30.58(8) yes
C2aa O11a H3aa . . . 51.80(8) yes
C2aa O11a C1ac . . . 108.70(9) yes
C3aa O11a H3aa . . . 21.28(7) yes
C3aa O11a C1ac . . . 110.92(9) yes
H3aa O11a C1ac . . . 110.96(8) yes
Nd1 O11c O81a . . 3_555 57.81(4) yes
Nd1 O11c O12c . . . 137.37(8) yes
Nd1 O11c O81c . . . 55.63(4) yes
Nd1 O11c O82a . . 3_555 55.38(4) yes
Nd1 O11c C1ac . . . 143.52(12) yes
Nd1 O11c C2ac . . . 123.98(8) yes
Nd1 O11c C7ac . . . 102.82(7) yes
Nd1 O11c C8ac . . . 81.46(7) yes
O81a O11c O12c 3_555 . . 85.83(7) yes
O81a O11c O81c 3_555 . . 111.96(6) yes
O81a O11c O82a 3_555 . 3_555 44.07(5) yes
O81a O11c C1ac 3_555 . . 109.87(12) yes
O81a O11c C2ac 3_555 . . 132.04(9) yes
O81a O11c C7ac 3_555 . . 143.04(8) yes
O81a O11c C8ac 3_555 . . 138.05(8) yes
O12c O11c O81c . . . 140.24(8) yes
O12c O11c O82a . . 3_555 114.19(8) yes
O12c O11c C1ac . . . 28.24(9) yes
O12c O11c C2ac . . . 63.34(8) yes
O12c O11c C7ac . . . 93.44(8) yes
O12c O11c C8ac . . . 124.86(9) yes
O81c O11c O82a . . 3_555 102.23(6) yes
O81c O11c C1ac . . . 114.36(11) yes
O81c O11c C2ac . . . 79.35(8) yes
O81c O11c C7ac . . . 50.68(7) yes
O81c O11c C8ac . . . 26.15(7) yes
O82a O11c C1ac 3_555 . . 142.35(12) yes
O82a O11c C2ac 3_555 . . 176.09(10) yes
O82a O11c C7ac 3_555 . . 152.27(8) yes
O82a O11c C8ac 3_555 . . 120.85(8) yes
C1ac O11c C2ac . . . 35.41(10) yes
C1ac O11c C7ac . . . 65.36(11) yes
C1ac O11c C8ac . . . 96.62(12) yes
C2ac O11c C7ac . . . 30.12(8) yes
C2ac O11c C8ac . . . 61.89(9) yes
C7ac O11c C8ac . . . 31.93(8) yes
Nd2 O81b O11b . . . 56.20(5) yes
Nd2 O81b O82b . . . 126.55(9) yes
Nd2 O81b C7ab . . . 118.97(9) yes
Nd2 O81b C8ab . . . 129.48(17) yes
O11b O81b O82b . . . 83.19(8) yes
O11b O81b C7ab . . . 67.34(8) yes
O11b O81b C8ab . . . 74.16(15) yes
O82b O81b C7ab . . . 60.75(9) yes
O82b O81b C8ab . . . 27.77(14) yes
C7ab O81b C8ab . . . 32.98(15) yes
Nd1 O12c Nd2 3_555 . 3_555 99.45(5) yes
Nd1 O12c O12a 3_555 . 3_555 57.30(4) yes
Nd1 O12c O11b 3_555 . 3_555 62.96(4) yes
Nd1 O12c O11a 3_555 . . 147.12(7) yes
Nd1 O12c O11c 3_555 . . 125.30(8) yes
Nd1 O12c C1ac 3_555 . . 135.83(12) yes
Nd1 O12c C2ac 3_555 . . 137.05(9) yes
Nd1 O12c C3ac 3_555 . . 123.87(8) yes
Nd1 O12c H3ac 3_555 . . 109.61(7) yes
Nd2 O12c O12a 3_555 . 3_555 52.22(4) yes
Nd2 O12c O11b 3_555 . 3_555 53.84(4) yes
Nd2 O12c O11a 3_555 . . 49.81(4) yes
Nd2 O12c O11c 3_555 . . 95.47(7) yes
Nd2 O12c C1ac 3_555 . . 114.04(11) yes
Nd2 O12c C2ac 3_555 . . 123.14(8) yes
Nd2 O12c C3ac 3_555 . . 120.88(8) yes
Nd2 O12c H3ac 3_555 . . 114.85(7) yes
O12a O12c O11b 3_555 . 3_555 62.46(5) yes
O12a O12c O11a 3_555 . . 99.57(6) yes
O12a O12c O11c 3_555 . . 95.30(7) yes
O12a O12c C1ac 3_555 . . 124.32(12) yes
O12a O12c C2ac 3_555 . . 156.13(9) yes
O12a O12c C3ac 3_555 . . 171.50(9) yes
O12a O12c H3ac 3_555 . . 152.65(8) yes
O11b O12c O11a 3_555 . . 86.22(6) yes
O11b O12c O11c 3_555 . . 148.71(9) yes
O11b O12c C1ac 3_555 . . 161.20(12) yes
O11b O12c C2ac 3_555 . . 137.61(9) yes
O11b O12c C3ac 3_555 . . 109.88(8) yes
O11b O12c H3ac 3_555 . . 90.33(7) yes
O11a O12c O11c . . . 75.61(7) yes
O11a O12c C1ac . . . 75.49(10) yes
O11a O12c C2ac . . . 73.63(8) yes
O11a O12c C3ac . . . 75.52(7) yes
O11a O12c H3ac . . . 79.95(6) yes
O11c O12c C1ac . . . 29.12(9) yes
O11c O12c C2ac . . . 60.94(8) yes
O11c O12c C3ac . . . 90.22(8) yes
O11c O12c H3ac . . . 110.80(8) yes
C1ac O12c C2ac . . . 32.15(10) yes
C1ac O12c C3ac . . . 61.68(11) yes
C1ac O12c H3ac . . . 82.33(11) yes
C2ac O12c C3ac . . . 29.54(8) yes
C2ac O12c H3ac . . . 50.18(7) yes
C3ac O12c H3ac . . . 20.65(7) yes
Nd1 O81c O11c . . . 53.80(4) yes
Nd1 O81c O82c . . . 123.67(8) yes
Nd1 O81c O1w . . 6_564 117.06(7) yes
Nd1 O81c C7ac . . . 114.29(8) yes
Nd1 O81c C8ac . . . 123.81(15) yes
O11c O81c O82c . . . 82.01(7) yes
O11c O81c O1w . . 6_564 142.18(7) yes
O11c O81c C7ac . . . 64.80(8) yes
O11c O81c C8ac . . . 70.81(14) yes
O82c O81c O1w . . 6_564 75.76(7) yes
O82c O81c C7ac . . . 61.33(8) yes
O82c O81c C8ac . . . 28.65(13) yes
O1w O81c C7ac 6_564 . . 125.51(9) yes
O1w O81c C8ac 6_564 . . 99.92(15) yes
C7ac O81c C8ac . . . 32.69(14) yes
Nd2 O82c O12a 8_574 . 8_574 54.83(4) yes
Nd2 O82c O81c 8_574 . . 130.90(9) yes
Nd2 O82c O1w 8_574 . 8_574 53.91(4) yes
Nd2 O82c C1aa 8_574 . 8_574 79.20(5) yes
Nd2 O82c C7ac 8_574 . . 142.77(9) yes
Nd2 O82c C8ac 8_574 . . 146.42(16) yes
O12a O82c O81c 8_574 . . 138.12(8) yes
O12a O82c O1w 8_574 . 8_574 98.32(6) yes
O12a O82c C1aa 8_574 . 8_574 25.07(4) yes
O12a O82c C7ac 8_574 . . 144.19(10) yes
O12a O82c C8ac 8_574 . . 155.42(15) yes
O81c O82c O1w . . 8_574 116.99(8) yes
O81c O82c C1aa . . 8_574 128.93(8) yes
O81c O82c C7ac . . . 62.80(8) yes
O81c O82c C8ac . . . 27.56(13) yes
O1w O82c C1aa 8_574 . 8_574 114.01(7) yes
O1w O82c C7ac 8_574 . . 88.87(8) yes
O1w O82c C8ac 8_574 . . 105.94(14) yes
C1aa O82c C7ac 8_574 . . 121.54(9) yes
C1aa O82c C8ac 8_574 . . 133.47(15) yes
C7ac O82c C8ac . . . 35.25(14) yes
Nd1 O82a O12b 3_545 . 3_545 54.79(4) yes
Nd1 O82a O81a 3_545 . . 66.15(5) yes
Nd1 O82a O11c 3_545 . 3_545 50.72(4) yes
Nd1 O82a O82b 3_545 . 6_564 50.89(4) yes
Nd1 O82a C6aa 3_545 . . 127.23(8) yes
Nd1 O82a C7aa 3_545 . . 126.88(9) yes
Nd1 O82a C8aa 3_545 . . 96.27(14) yes
Nd1 O82a H6aa 3_545 . . 115.60(6) yes
Nd1 O82a H6ab 3_545 . 6_564 106.38(6) yes
O12b O82a O81a 3_545 . . 76.44(6) yes
O12b O82a O11c 3_545 . 3_545 104.78(6) yes
O12b O82a O82b 3_545 . 6_564 64.41(6) yes
O12b O82a C6aa 3_545 . . 78.90(7) yes
O12b O82a C7aa 3_545 . . 96.58(8) yes
O12b O82a C8aa 3_545 . . 89.84(14) yes
O12b O82a H6aa 3_545 . . 62.33(6) yes
O12b O82a H6ab 3_545 . 6_564 77.05(6) yes
O81a O82a O11c . . 3_545 66.79(6) yes
O81a O82a O82b . . 6_564 116.77(8) yes
O81a O82a C6aa . . . 80.79(8) yes
O81a O82a C7aa . . . 63.77(8) yes
O81a O82a C8aa . . . 30.45(12) yes
O81a O82a H6aa . . . 88.13(7) yes
O81a O82a H6ab . . 6_564 151.23(8) yes
O11c O82a O82b 3_545 . 6_564 77.38(6) yes
O11c O82a C6aa 3_545 . . 144.95(9) yes
O11c O82a C7aa 3_545 . . 118.75(9) yes
O11c O82a C8aa 3_545 . . 88.81(15) yes
O11c O82a H6aa 3_545 . . 154.42(7) yes
O11c O82a H6ab 3_545 . 6_564 131.67(7) yes
O82b O82a C6aa 6_564 . . 131.83(9) yes
O82b O82a C7aa 6_564 . . 158.76(10) yes
O82b O82a C8aa 6_564 . . 145.74(15) yes
O82b O82a H6aa 6_564 . . 111.93(7) yes
O82b O82a H6ab 6_564 . 6_564 59.64(5) yes
C6aa O82a C7aa . . . 28.23(8) yes
C6aa O82a C8aa . . . 56.16(14) yes
C6aa O82a H6aa . . . 20.04(6) yes
C6aa O82a H6ab . . 6_564 83.35(8) yes
C7aa O82a C8aa . . . 33.96(14) yes
C7aa O82a H6aa . . . 47.53(7) yes
C7aa O82a H6ab . . 6_564 108.72(9) yes
C8aa O82a H6aa . . . 70.08(14) yes
C8aa O82a H6ab . . 6_564 139.28(16) yes
H6aa O82a H6ab . . 6_564 69.69(6) yes
Nd1 O82b O81b 8_575 . . 102.13(8) yes
Nd1 O82b O82a 8_575 . 6_565 55.76(5) yes
Nd1 O82b C7ab 8_575 . . 151.53(10) yes
Nd1 O82b C8ab 8_575 . . 125.56(16) yes
Nd1 O82b H6ab 8_575 . . 111.83(7) yes
O81b O82b O82a . . 6_565 73.77(7) yes
O81b O82b C7ab . . . 62.91(9) yes
O81b O82b C8ab . . . 26.83(13) yes
O81b O82b H6ab . . . 80.98(8) yes
O82a O82b C7ab 6_565 . . 95.89(9) yes
O82a O82b C8ab 6_565 . . 81.98(14) yes
O82a O82b H6ab 6_565 . . 60.72(6) yes
C7ab O82b C8ab . . . 36.09(14) yes
C7ab O82b H6ab . . . 44.91(7) yes
C8ab O82b H6ab . . . 62.12(14) yes
Nd2 O1w O81a . . . 54.20(4) yes
Nd2 O1w O81c . . 6_565 131.94(8) yes
Nd2 O1w O82c . . 8_575 50.08(4) yes
O81a O1w O81c . . 6_565 156.78(7) yes
O81a O1w O82c . . 8_575 75.04(6) yes
O81c O1w O82c 6_565 . 8_575 127.29(7) yes
O12a C1aa O11a . . . 120.40(15) yes
O12a C1aa O82c . . 8_575 80.12(10) yes
O12a C1aa C2aa . . . 123.34(16) yes
O12a C1aa C3aa . . . 152.58(13) yes
O12a C1aa C7aa . . . 95.91(12) yes
O12a C1aa H3aa . . . 172.14(13) yes
O11a C1aa O82c . . 8_575 100.04(12) yes
O11a C1aa C2aa . . . 116.24(16) yes
O11a C1aa C3aa . . . 86.79(12) yes
O11a C1aa C7aa . . . 143.53(13) yes
O11a C1aa H3aa . . . 64.62(10) yes
O82c C1aa C2aa 8_575 . . 89.55(12) yes
O82c C1aa C3aa 8_575 . . 92.46(9) yes
O82c C1aa C7aa 8_575 . . 88.66(8) yes
O82c C1aa H3aa 8_575 . . 93.20(7) yes
C2aa C1aa C3aa . . . 29.56(11) yes
C2aa C1aa C7aa . . . 27.79(11) yes
C2aa C1aa H3aa . . . 51.91(11) yes
C3aa C1aa C7aa . . . 57.31(9) yes
C3aa C1aa H3aa . . . 22.37(7) yes
C7aa C1aa H3aa . . . 79.68(8) yes
O12a C2aa O11a . . . 54.77(7) yes
O12a C2aa C1aa . . . 25.62(8) yes
O12a C2aa C3aa . . . 143.64(18) yes
O12a C2aa C4aa . . . 172.99(14) yes
O12a C2aa C5aa . . . 157.07(12) yes
O12a C2aa C6aa . . . 127.44(12) yes
O12a C2aa C7aa . . . 97.13(16) yes
O12a C2aa C8aa . . . 68.71(9) yes
O12a C2aa H3aa . . . 118.80(12) yes
O11a C2aa C1aa . . . 29.16(8) yes
O11a C2aa C3aa . . . 89.20(16) yes
O11a C2aa C4aa . . . 118.42(13) yes
O11a C2aa C5aa . . . 147.96(12) yes
O11a C2aa C6aa . . . 173.34(14) yes
O11a C2aa C7aa . . . 150.97(19) yes
O11a C2aa C8aa . . . 122.99(12) yes
O11a C2aa H3aa . . . 64.48(9) yes
C1aa C2aa C3aa . . . 118.3(2) yes
C1aa C2aa C4aa . . . 147.57(17) yes
C1aa C2aa C5aa . . . 176.07(16) yes
C1aa C2aa C6aa . . . 152.59(17) yes
C1aa C2aa C7aa . . . 122.4(2) yes
C1aa C2aa C8aa . . . 94.07(13) yes
C1aa C2aa H3aa . . . 93.44(13) yes
C3aa C2aa C4aa . . . 29.39(14) yes
C3aa C2aa C5aa . . . 59.27(15) yes
C3aa C2aa C6aa . . . 88.91(17) yes
C3aa C2aa C7aa . . . 119.2(2) yes
C3aa C2aa C8aa . . . 147.64(19) yes
C3aa C2aa H3aa . . . 24.85(12) yes
C4aa C2aa C5aa . . . 29.89(10) yes
C4aa C2aa C6aa . . . 59.52(11) yes
C4aa C2aa C7aa . . . 89.84(17) yes
C4aa C2aa C8aa . . . 118.25(13) yes
C4aa C2aa H3aa . . . 54.24(10) yes
C5aa C2aa C6aa . . . 29.64(10) yes
C5aa C2aa C7aa . . . 59.95(15) yes
C5aa C2aa C8aa . . . 88.36(11) yes
C5aa C2aa H3aa . . . 84.13(11) yes
C6aa C2aa C7aa . . . 30.32(13) yes
C6aa C2aa C8aa . . . 58.73(10) yes
C6aa C2aa H3aa . . . 113.76(13) yes
C7aa C2aa C8aa . . . 28.42(13) yes
C7aa C2aa H3aa . . . 144.08(19) yes
C8aa C2aa H3aa . . . 172.49(14) yes
O11a C3aa C1aa . . . 28.08(5) yes
O11a C3aa C2aa . . . 60.22(13) yes
O11a C3aa C4aa . . . 174.8(2) yes
O11a C3aa C5aa . . . 150.54(14) yes
O11a C3aa C6aa . . . 120.89(11) yes
O11a C3aa C7aa . . . 90.68(10) yes
O11a C3aa H3aa . . . 59.61(16) yes
O11a C3aa H4aa . . . 153.63(13) yes
O11a C3aa H6ac . . 8_575 87.65(9) yes
C1aa C3aa C2aa . . . 32.19(12) yes
C1aa C3aa C4aa . . . 153.2(2) yes
C1aa C3aa C5aa . . . 123.01(13) yes
C1aa C3aa C6aa . . . 93.11(11) yes
C1aa C3aa C7aa . . . 62.76(9) yes
C1aa C3aa H3aa . . . 87.43(18) yes
C1aa C3aa H4aa . . . 177.51(15) yes
C1aa C3aa H6ac . . 8_575 94.76(10) yes
C2aa C3aa C4aa . . . 121.1(2) yes
C2aa C3aa C5aa . . . 90.89(17) yes
C2aa C3aa C6aa . . . 60.98(15) yes
C2aa C3aa C7aa . . . 30.61(13) yes
C2aa C3aa H3aa . . . 119.6(2) yes
C2aa C3aa H4aa . . . 145.9(2) yes
C2aa C3aa H6ac . . 8_575 103.94(17) yes
C4aa C3aa C5aa . . . 30.25(16) yes
C4aa C3aa C6aa . . . 60.15(17) yes
C4aa C3aa C7aa . . . 90.53(19) yes
C4aa C3aa H3aa . . . 119.3(3) yes
C4aa C3aa H4aa . . . 24.74(14) yes
C4aa C3aa H6ac . . 8_575 96.61(19) yes
C5aa C3aa C6aa . . . 29.90(10) yes
C5aa C3aa C7aa . . . 60.28(11) yes
C5aa C3aa H3aa . . . 149.5(2) yes
C5aa C3aa H4aa . . . 54.99(10) yes
C5aa C3aa H6ac . . 8_575 106.28(13) yes
C6aa C3aa C7aa . . . 30.38(9) yes
C6aa C3aa H3aa . . . 179.2(2) yes
C6aa C3aa H4aa . . . 84.89(11) yes
C6aa C3aa H6ac . . 8_575 111.74(12) yes
C7aa C3aa H3aa . . . 150.2(2) yes
C7aa C3aa H4aa . . . 115.26(13) yes
C7aa C3aa H6ac . . 8_575 110.68(12) yes
H3aa C3aa H4aa . . . 94.56(19) yes
H3aa C3aa H6ac . . 8_575 68.76(18) yes
H4aa C3aa H6ac . . 8_575 87.37(11) yes
C2aa C4aa C3aa . . . 29.48(14) yes
C2aa C4aa C5aa . . . 90.16(18) yes
C2aa C4aa C6aa . . . 60.35(11) yes
C2aa C4aa C7aa . . . 30.26(8) yes
C2aa C4aa H3aa . . . 54.48(9) yes
C2aa C4aa H4aa . . . 149.5(2) yes
C2aa C4aa H5aa . . . 114.70(15) yes
C3aa C4aa C5aa . . . 119.6(3) yes
C3aa C4aa C6aa . . . 89.83(19) yes
C3aa C4aa C7aa . . . 59.74(16) yes
C3aa C4aa H3aa . . . 25.01(13) yes
C3aa C4aa H4aa . . . 120.0(3) yes
C3aa C4aa H5aa . . . 144.2(2) yes
C5aa C4aa C6aa . . . 29.81(15) yes
C5aa C4aa C7aa . . . 59.90(16) yes
C5aa C4aa H3aa . . . 144.6(2) yes
C5aa C4aa H4aa . . . 120.4(3) yes
C5aa C4aa H5aa . . . 24.54(13) yes
C6aa C4aa C7aa . . . 30.09(9) yes
C6aa C4aa H3aa . . . 114.83(14) yes
C6aa C4aa H4aa . . . 150.2(2) yes
C6aa C4aa H5aa . . . 54.35(10) yes
C7aa C4aa H3aa . . . 84.74(11) yes
C7aa C4aa H4aa . . . 179.6(3) yes
C7aa C4aa H5aa . . . 84.44(12) yes
H3aa C4aa H4aa . . . 95.0(2) yes
H3aa C4aa H5aa . . . 169.18(17) yes
H4aa C4aa H5aa . . . 95.8(2) yes
C2aa C5aa C3aa . . . 29.84(8) yes
C2aa C5aa C4aa . . . 59.95(15) yes
C2aa C5aa C6aa . . . 60.17(16) yes
C2aa C5aa C7aa . . . 30.27(8) yes
C2aa C5aa H4aa . . . 84.46(11) yes
C2aa C5aa H5aa . . . 179.5(3) yes
C2aa C5aa H6aa . . . 85.37(11) yes
C3aa C5aa C4aa . . . 30.11(14) yes
C3aa C5aa C6aa . . . 90.01(18) yes
C3aa C5aa C7aa . . . 60.11(11) yes
C3aa C5aa H4aa . . . 54.63(10) yes
C3aa C5aa H5aa . . . 150.4(3) yes
C3aa C5aa H6aa . . . 115.21(14) yes
C4aa C5aa C6aa . . . 120.1(2) yes
C4aa C5aa C7aa . . . 90.22(18) yes
C4aa C5aa H4aa . . . 24.51(13) yes
C4aa C5aa H5aa . . . 120.3(3) yes
C4aa C5aa H6aa . . . 145.3(2) yes
C6aa C5aa C7aa . . . 29.90(14) yes
C6aa C5aa H4aa . . . 144.6(2) yes
C6aa C5aa H5aa . . . 119.6(3) yes
C6aa C5aa H6aa . . . 25.20(14) yes
C7aa C5aa H4aa . . . 114.74(14) yes
C7aa C5aa H5aa . . . 149.5(3) yes
C7aa C5aa H6aa . . . 55.10(10) yes
H4aa C5aa H5aa . . . 95.8(2) yes
H4aa C5aa H6aa . . . 169.82(16) yes
H5aa C5aa H6aa . . . 94.4(2) yes
O82a C6aa C2aa . . . 82.13(10) yes
O82a C6aa C3aa . . . 110.76(11) yes
O82a C6aa C4aa . . . 138.67(14) yes
O82a C6aa C5aa . . . 161.2(2) yes
O82a C6aa C7aa . . . 53.47(15) yes
O82a C6aa C8aa . . . 25.18(8) yes
O82a C6aa H5aa . . . 156.26(15) yes
O82a C6aa H6aa . . . 69.91(18) yes
C2aa C6aa C3aa . . . 30.11(8) yes
C2aa C6aa C4aa . . . 60.13(11) yes
C2aa C6aa C5aa . . . 90.19(19) yes
C2aa C6aa C7aa . . . 30.48(13) yes
C2aa C6aa C8aa . . . 64.02(10) yes
C2aa C6aa H5aa . . . 115.15(14) yes
C2aa C6aa H6aa . . . 150.9(2) yes
C3aa C6aa C4aa . . . 30.02(9) yes
C3aa C6aa C5aa . . . 60.09(16) yes
C3aa C6aa C7aa . . . 60.59(15) yes
C3aa C6aa C8aa . . . 94.13(12) yes
C3aa C6aa H5aa . . . 85.05(12) yes
C3aa C6aa H6aa . . . 178.7(2) yes
C4aa C6aa C5aa . . . 30.07(15) yes
C4aa C6aa C7aa . . . 90.61(18) yes
C4aa C6aa C8aa . . . 124.14(14) yes
C4aa C6aa H5aa . . . 55.03(10) yes
C4aa C6aa H6aa . . . 149.0(2) yes
C5aa C6aa C7aa . . . 120.7(3) yes
C5aa C6aa C8aa . . . 154.2(2) yes
C5aa C6aa H5aa . . . 24.96(14) yes
C5aa C6aa H6aa . . . 118.9(3) yes
C7aa C6aa C8aa . . . 33.54(13) yes
C7aa C6aa H5aa . . . 145.6(2) yes
C7aa C6aa H6aa . . . 120.4(3) yes
C8aa C6aa H5aa . . . 178.54(18) yes
C8aa C6aa H6aa . . . 86.9(2) yes
H5aa C6aa H6aa . . . 94.0(2) yes
O12a C7aa O81a . . . 63.93(7) yes
O12a C7aa O82a . . . 87.41(9) yes
O12a C7aa C1aa . . . 25.04(5) yes
O12a C7aa C2aa . . . 54.68(13) yes
O12a C7aa C3aa . . . 84.85(10) yes
O12a C7aa C4aa . . . 114.58(10) yes
O12a C7aa C5aa . . . 144.45(13) yes
O12a C7aa C6aa . . . 173.88(19) yes
O12a C7aa C8aa . . . 70.54(13) yes
O12a C7aa H6aa . . . 161.72(12) yes
O81a C7aa O82a . . . 54.70(7) yes
O81a C7aa C1aa . . . 87.12(9) yes
O81a C7aa C2aa . . . 112.77(17) yes
O81a C7aa C3aa . . . 137.81(13) yes
O81a C7aa C4aa . . . 153.15(14) yes
O81a C7aa C5aa . . . 143.98(14) yes
O81a C7aa C6aa . . . 121.30(18) yes
O81a C7aa C8aa . . . 27.39(12) yes
O81a C7aa H6aa . . . 100.00(11) yes
O82a C7aa C1aa . . . 109.47(11) yes
O82a C7aa C2aa . . . 136.59(19) yes
O82a C7aa C3aa . . . 156.43(14) yes
O82a C7aa C4aa . . . 149.55(13) yes
O82a C7aa C5aa . . . 125.30(14) yes
O82a C7aa C6aa . . . 98.29(18) yes
O82a C7aa C8aa . . . 27.84(13) yes
O82a C7aa H6aa . . . 75.59(10) yes
C1aa C7aa C2aa . . . 29.80(12) yes
C1aa C7aa C3aa . . . 59.93(9) yes
C1aa C7aa C4aa . . . 89.66(10) yes
C1aa C7aa C5aa . . . 119.51(13) yes
C1aa C7aa C6aa . . . 148.87(19) yes
C1aa C7aa C8aa . . . 95.49(15) yes
C1aa C7aa H6aa . . . 172.86(13) yes
C2aa C7aa C3aa . . . 30.17(13) yes
C2aa C7aa C4aa . . . 59.91(14) yes
C2aa C7aa C5aa . . . 89.78(17) yes
C2aa C7aa C6aa . . . 119.2(2) yes
C2aa C7aa C8aa . . . 125.2(2) yes
C2aa C7aa H6aa . . . 143.60(19) yes
C3aa C7aa C4aa . . . 29.74(9) yes
C3aa C7aa C5aa . . . 59.61(11) yes
C3aa C7aa C6aa . . . 89.03(18) yes
C3aa C7aa C8aa . . . 155.38(18) yes
C3aa C7aa H6aa . . . 113.43(13) yes
C4aa C7aa C5aa . . . 29.87(10) yes
C4aa C7aa C6aa . . . 59.30(16) yes
C4aa C7aa C8aa . . . 174.83(18) yes
C4aa C7aa H6aa . . . 83.70(11) yes
C5aa C7aa C6aa . . . 29.43(15) yes
C5aa C7aa C8aa . . . 145.00(19) yes
C5aa C7aa H6aa . . . 53.83(10) yes
C6aa C7aa C8aa . . . 115.6(2) yes
C6aa C7aa H6aa . . . 24.40(13) yes
C8aa C7aa H6aa . . . 91.18(15) yes
Nd1 C8aa O12a 3_545 . . 119.74(9) yes
Nd1 C8aa O81a 3_545 . . 61.73(11) yes
Nd1 C8aa O82a 3_545 . . 58.67(12) yes
Nd1 C8aa C2aa 3_545 . . 170.16(12) yes
Nd1 C8aa C6aa 3_545 . . 129.41(11) yes
Nd1 C8aa C7aa 3_545 . . 159.50(17) yes
Nd1 C8aa H6aa 3_545 . . 107.08(9) yes
O12a C8aa O81a . . . 79.11(13) yes
O12a C8aa O82a . . . 125.30(18) yes
O12a C8aa C2aa . . . 53.01(7) yes
O12a C8aa C6aa . . . 110.25(11) yes
O12a C8aa C7aa . . . 79.38(14) yes
O12a C8aa H6aa . . . 132.86(11) yes
O81a C8aa O82a . . . 119.9(2) yes
O81a C8aa C2aa . . . 108.78(17) yes
O81a C8aa C6aa . . . 125.2(2) yes
O81a C8aa C7aa . . . 120.1(2) yes
O81a C8aa H6aa . . . 122.22(17) yes
O82a C8aa C2aa . . . 130.21(18) yes
O82a C8aa C6aa . . . 98.66(18) yes
O82a C8aa C7aa . . . 118.2(2) yes
O82a C8aa H6aa . . . 82.88(15) yes
C2aa C8aa C6aa . . . 57.25(10) yes
C2aa C8aa C7aa . . . 26.37(12) yes
C2aa C8aa H6aa . . . 79.85(10) yes
C6aa C8aa C7aa . . . 30.88(13) yes
C6aa C8aa H6aa . . . 22.61(8) yes
C7aa C8aa H6aa . . . 53.48(13) yes
O11b C1ab O12b . . . 120.33(16) yes
O11b C1ab C2ab . . . 120.16(16) yes
O11b C1ab C3ab . . . 149.40(13) yes
O11b C1ab C7ab . . . 92.75(11) yes
O11b C1ab H3ab . . . 169.71(13) yes
O12b C1ab C2ab . . . 119.14(16) yes
O12b C1ab C3ab . . . 89.59(13) yes
O12b C1ab C7ab . . . 146.85(14) yes
O12b C1ab H3ab . . . 67.24(11) yes
C2ab C1ab C3ab . . . 29.56(11) yes
C2ab C1ab C7ab . . . 27.79(11) yes
C2ab C1ab H3ab . . . 51.91(11) yes
C3ab C1ab C7ab . . . 57.31(9) yes
C3ab C1ab H3ab . . . 22.37(7) yes
C7ab C1ab H3ab . . . 79.68(8) yes
O11b C2ab O12b . . . 54.78(7) yes
O11b C2ab C1ab . . . 27.61(8) yes
O11b C2ab C3ab . . . 145.59(18) yes
O11b C2ab C4ab . . . 174.85(14) yes
O11b C2ab C5ab . . . 155.10(12) yes
O11b C2ab C6ab . . . 125.48(12) yes
O11b C2ab C7ab . . . 95.17(16) yes
O11b C2ab C8ab . . . 66.76(9) yes
O11b C2ab H3ab . . . 120.75(12) yes
O12b C2ab C1ab . . . 27.27(8) yes
O12b C2ab C3ab . . . 90.98(16) yes
O12b C2ab C4ab . . . 120.32(13) yes
O12b C2ab C5ab . . . 150.09(13) yes
O12b C2ab C6ab . . . 176.30(14) yes
O12b C2ab C7ab . . . 149.61(18) yes
O12b C2ab C8ab . . . 121.34(12) yes
O12b C2ab H3ab . . . 66.17(9) yes
C1ab C2ab C3ab . . . 118.3(2) yes
C1ab C2ab C4ab . . . 147.57(17) yes
C1ab C2ab C5ab . . . 176.07(17) yes
C1ab C2ab C6ab . . . 152.59(17) yes
C1ab C2ab C7ab . . . 122.4(2) yes
C1ab C2ab C8ab . . . 94.07(14) yes
C1ab C2ab H3ab . . . 93.44(14) yes
C3ab C2ab C4ab . . . 29.39(14) yes
C3ab C2ab C5ab . . . 59.27(15) yes
C3ab C2ab C6ab . . . 88.91(17) yes
C3ab C2ab C7ab . . . 119.2(2) yes
C3ab C2ab C8ab . . . 147.64(19) yes
C3ab C2ab H3ab . . . 24.85(13) yes
C4ab C2ab C5ab . . . 29.89(10) yes
C4ab C2ab C6ab . . . 59.52(11) yes
C4ab C2ab C7ab . . . 89.84(17) yes
C4ab C2ab C8ab . . . 118.25(13) yes
C4ab C2ab H3ab . . . 54.24(10) yes
C5ab C2ab C6ab . . . 29.64(9) yes
C5ab C2ab C7ab . . . 59.95(15) yes
C5ab C2ab C8ab . . . 88.36(11) yes
C5ab C2ab H3ab . . . 84.13(11) yes
C6ab C2ab C7ab . . . 30.32(13) yes
C6ab C2ab C8ab . . . 58.73(10) yes
C6ab C2ab H3ab . . . 113.76(13) yes
C7ab C2ab C8ab . . . 28.42(13) yes
C7ab C2ab H3ab . . . 144.08(19) yes
C8ab C2ab H3ab . . . 172.49(14) yes
O12b C3ab C1ab . . . 26.69(6) yes
O12b C3ab C2ab . . . 58.88(14) yes
O12b C3ab C4ab . . . 177.4(2) yes
O12b C3ab C5ab . . . 149.60(13) yes
O12b C3ab C6ab . . . 119.76(11) yes
O12b C3ab C7ab . . . 89.44(10) yes
O12b C3ab H3ab . . . 60.76(16) yes
O12b C3ab H4ab . . . 155.18(13) yes
C1ab C3ab C2ab . . . 32.19(12) yes
C1ab C3ab C4ab . . . 153.2(2) yes
C1ab C3ab C5ab . . . 123.01(13) yes
C1ab C3ab C6ab . . . 93.11(11) yes
C1ab C3ab C7ab . . . 62.76(9) yes
C1ab C3ab H3ab . . . 87.43(18) yes
C1ab C3ab H4ab . . . 177.51(14) yes
C2ab C3ab C4ab . . . 121.1(2) yes
C2ab C3ab C5ab . . . 90.89(17) yes
C2ab C3ab C6ab . . . 60.98(15) yes
C2ab C3ab C7ab . . . 30.61(13) yes
C2ab C3ab H3ab . . . 119.6(3) yes
C2ab C3ab H4ab . . . 145.9(2) yes
C4ab C3ab C5ab . . . 30.25(15) yes
C4ab C3ab C6ab . . . 60.15(16) yes
C4ab C3ab C7ab . . . 90.53(18) yes
C4ab C3ab H3ab . . . 119.3(3) yes
C4ab C3ab H4ab . . . 24.74(14) yes
C5ab C3ab C6ab . . . 29.90(9) yes
C5ab C3ab C7ab . . . 60.28(11) yes
C5ab C3ab H3ab . . . 149.5(2) yes
C5ab C3ab H4ab . . . 54.99(10) yes
C6ab C3ab C7ab . . . 30.38(9) yes
C6ab C3ab H3ab . . . 179.2(2) yes
C6ab C3ab H4ab . . . 84.89(11) yes
C7ab C3ab H3ab . . . 150.2(2) yes
C7ab C3ab H4ab . . . 115.26(14) yes
H3ab C3ab H4ab . . . 94.56(19) yes
C2ab C4ab C3ab . . . 29.48(14) yes
C2ab C4ab C5ab . . . 90.16(18) yes
C2ab C4ab C6ab . . . 60.35(11) yes
C2ab C4ab C7ab . . . 30.26(8) yes
C2ab C4ab H3ab . . . 54.48(10) yes
C2ab C4ab H4ab . . . 149.5(3) yes
C2ab C4ab H5ab . . . 114.70(14) yes
C2ab C4ab H4ac . . 2_445 123.73(13) yes
C3ab C4ab C5ab . . . 119.6(3) yes
C3ab C4ab C6ab . . . 89.83(18) yes
C3ab C4ab C7ab . . . 59.74(15) yes
C3ab C4ab H3ab . . . 25.01(13) yes
C3ab C4ab H4ab . . . 120.0(3) yes
C3ab C4ab H5ab . . . 144.2(2) yes
C3ab C4ab H4ac . . 2_445 114.6(2) yes
C5ab C4ab C6ab . . . 29.81(15) yes
C5ab C4ab C7ab . . . 59.90(16) yes
C5ab C4ab H3ab . . . 144.6(2) yes
C5ab C4ab H4ab . . . 120.4(3) yes
C5ab C4ab H5ab . . . 24.54(14) yes
C5ab C4ab H4ac . . 2_445 98.1(2) yes
C6ab C4ab C7ab . . . 30.09(9) yes
C6ab C4ab H3ab . . . 114.83(14) yes
C6ab C4ab H4ab . . . 150.2(3) yes
C6ab C4ab H5ab . . . 54.35(11) yes
C6ab C4ab H4ac . . 2_445 113.69(14) yes
C7ab C4ab H3ab . . . 84.74(11) yes
C7ab C4ab H4ab . . . 179.6(3) yes
C7ab C4ab H5ab . . . 84.44(12) yes
C7ab C4ab H4ac . . 2_445 123.42(12) yes
H3ab C4ab H4ab . . . 95.0(2) yes
H3ab C4ab H5ab . . . 169.18(16) yes
H3ab C4ab H4ac . . 2_445 102.23(12) yes
H4ab C4ab H5ab . . . 95.8(2) yes
H4ab C4ab H4ac . . 2_445 56.37(18) yes
H5ab C4ab H4ac . . 2_445 83.95(11) yes
C2ab C5ab C3ab . . . 29.84(8) yes
C2ab C5ab C4ab . . . 59.95(16) yes
C2ab C5ab C6ab . . . 60.17(17) yes
C2ab C5ab C7ab . . . 30.27(8) yes
C2ab C5ab H4ab . . . 84.46(12) yes
C2ab C5ab H5ab . . . 179.5(3) yes
C2ab C5ab H6ab . . . 85.37(11) yes
C3ab C5ab C4ab . . . 30.11(15) yes
C3ab C5ab C6ab . . . 90.0(2) yes
C3ab C5ab C7ab . . . 60.11(11) yes
C3ab C5ab H4ab . . . 54.63(11) yes
C3ab C5ab H5ab . . . 150.4(3) yes
C3ab C5ab H6ab . . . 115.21(14) yes
C4ab C5ab C6ab . . . 120.1(3) yes
C4ab C5ab C7ab . . . 90.22(19) yes
C4ab C5ab H4ab . . . 24.51(13) yes
C4ab C5ab H5ab . . . 120.3(3) yes
C4ab C5ab H6ab . . . 145.3(2) yes
C6ab C5ab C7ab . . . 29.90(15) yes
C6ab C5ab H4ab . . . 144.6(2) yes
C6ab C5ab H5ab . . . 119.6(3) yes
C6ab C5ab H6ab . . . 25.20(14) yes
C7ab C5ab H4ab . . . 114.74(15) yes
C7ab C5ab H5ab . . . 149.5(3) yes
C7ab C5ab H6ab . . . 55.10(10) yes
H4ab C5ab H5ab . . . 95.8(2) yes
H4ab C5ab H6ab . . . 169.82(17) yes
H5ab C5ab H6ab . . . 94.4(2) yes
C2ab C6ab C3ab . . . 30.11(8) yes
C2ab C6ab C4ab . . . 60.13(11) yes
C2ab C6ab C5ab . . . 90.2(2) yes
C2ab C6ab C7ab . . . 30.48(14) yes
C2ab C6ab C8ab . . . 64.02(11) yes
C2ab C6ab H5ab . . . 115.15(14) yes
C2ab C6ab H6ab . . . 150.9(2) yes
C3ab C6ab C4ab . . . 30.02(9) yes
C3ab C6ab C5ab . . . 60.09(18) yes
C3ab C6ab C7ab . . . 60.59(16) yes
C3ab C6ab C8ab . . . 94.13(12) yes
C3ab C6ab H5ab . . . 85.05(12) yes
C3ab C6ab H6ab . . . 178.7(2) yes
C4ab C6ab C5ab . . . 30.07(16) yes
C4ab C6ab C7ab . . . 90.61(19) yes
C4ab C6ab C8ab . . . 124.14(15) yes
C4ab C6ab H5ab . . . 55.03(10) yes
C4ab C6ab H6ab . . . 149.0(2) yes
C5ab C6ab C7ab . . . 120.7(3) yes
C5ab C6ab C8ab . . . 154.2(2) yes
C5ab C6ab H5ab . . . 24.96(15) yes
C5ab C6ab H6ab . . . 118.9(3) yes
C7ab C6ab C8ab . . . 33.54(14) yes
C7ab C6ab H5ab . . . 145.6(2) yes
C7ab C6ab H6ab . . . 120.4(3) yes
C8ab C6ab H5ab . . . 178.54(17) yes
C8ab C6ab H6ab . . . 86.9(2) yes
H5ab C6ab H6ab . . . 94.0(2) yes
O11b C7ab O81b . . . 63.68(8) yes
O11b C7ab O82b . . . 79.57(9) yes
O11b C7ab C1ab . . . 26.51(5) yes
O11b C7ab C2ab . . . 56.12(13) yes
O11b C7ab C3ab . . . 86.29(10) yes
O11b C7ab C4ab . . . 116.02(11) yes
O11b C7ab C5ab . . . 145.88(13) yes
O11b C7ab C6ab . . . 175.30(19) yes
O11b C7ab C8ab . . . 69.09(14) yes
O11b C7ab H6ab . . . 160.28(13) yes
O81b C7ab O82b . . . 56.34(8) yes
O81b C7ab C1ab . . . 88.41(10) yes
O81b C7ab C2ab . . . 114.17(17) yes
O81b C7ab C3ab . . . 139.19(13) yes
O81b C7ab C4ab . . . 153.84(14) yes
O81b C7ab C5ab . . . 143.33(15) yes
O81b C7ab C6ab . . . 120.17(19) yes
O81b C7ab C8ab . . . 26.47(12) yes
O81b C7ab H6ab . . . 98.71(12) yes
O82b C7ab C1ab . . . 101.46(11) yes
O82b C7ab C2ab . . . 127.61(19) yes
O82b C7ab C3ab . . . 147.93(14) yes
O82b C7ab C4ab . . . 149.08(13) yes
O82b C7ab C5ab . . . 129.77(14) yes
O82b C7ab C6ab . . . 104.75(18) yes
O82b C7ab C8ab . . . 29.87(12) yes
O82b C7ab H6ab . . . 83.12(10) yes
C1ab C7ab C2ab . . . 29.80(12) yes
C1ab C7ab C3ab . . . 59.93(9) yes
C1ab C7ab C4ab . . . 89.66(10) yes
C1ab C7ab C5ab . . . 119.51(13) yes
C1ab C7ab C6ab . . . 148.9(2) yes
C1ab C7ab C8ab . . . 95.49(16) yes
C1ab C7ab H6ab . . . 172.86(14) yes
C2ab C7ab C3ab . . . 30.17(13) yes
C2ab C7ab C4ab . . . 59.91(14) yes
C2ab C7ab C5ab . . . 89.78(17) yes
C2ab C7ab C6ab . . . 119.2(2) yes
C2ab C7ab C8ab . . . 125.2(2) yes
C2ab C7ab H6ab . . . 143.60(19) yes
C3ab C7ab C4ab . . . 29.74(9) yes
C3ab C7ab C5ab . . . 59.61(11) yes
C3ab C7ab C6ab . . . 89.03(18) yes
C3ab C7ab C8ab . . . 155.38(19) yes
C3ab C7ab H6ab . . . 113.43(13) yes
C4ab C7ab C5ab . . . 29.87(10) yes
C4ab C7ab C6ab . . . 59.30(16) yes
C4ab C7ab C8ab . . . 174.83(19) yes
C4ab C7ab H6ab . . . 83.70(11) yes
C5ab C7ab C6ab . . . 29.43(15) yes
C5ab C7ab C8ab . . . 145.00(19) yes
C5ab C7ab H6ab . . . 53.83(10) yes
C6ab C7ab C8ab . . . 115.6(2) yes
C6ab C7ab H6ab . . . 24.40(13) yes
C8ab C7ab H6ab . . . 91.18(16) yes
O11b C8ab O81b . . . 80.40(15) yes
O11b C8ab O82b . . . 108.48(17) yes
O11b C8ab C2ab . . . 53.92(8) yes
O11b C8ab C6ab . . . 111.16(12) yes
O11b C8ab C7ab . . . 80.29(14) yes
O11b C8ab H6ab . . . 133.77(11) yes
O81b C8ab O82b . . . 125.4(2) yes
O81b C8ab C2ab . . . 110.08(18) yes
O81b C8ab C6ab . . . 124.3(2) yes
O81b C8ab C7ab . . . 120.5(2) yes
O81b C8ab H6ab . . . 120.58(19) yes
O82b C8ab C2ab . . . 118.36(18) yes
O82b C8ab C6ab . . . 102.98(18) yes
O82b C8ab C7ab . . . 114.0(2) yes
O82b C8ab H6ab . . . 92.27(16) yes
C2ab C8ab C6ab . . . 57.25(10) yes
C2ab C8ab C7ab . . . 26.37(12) yes
C2ab C8ab H6ab . . . 79.85(10) yes
C6ab C8ab C7ab . . . 30.88(13) yes
C6ab C8ab H6ab . . . 22.61(8) yes
C7ab C8ab H6ab . . . 53.48(13) yes
O11a C1ac O11c . . . 92.84(11) yes
O11a C1ac O12c . . . 79.16(11) yes
O11a C1ac C2ac . . . 89.15(12) yes
O11a C1ac C3ac . . . 81.70(8) yes
O11a C1ac C7ac . . . 94.67(8) yes
O11a C1ac H3ac . . . 78.41(6) yes
O11c C1ac O12c . . . 122.64(16) yes
O11c C1ac C2ac . . . 114.88(16) yes
O11c C1ac C3ac . . . 143.37(13) yes
O11c C1ac C7ac . . . 87.39(12) yes
O11c C1ac H3ac . . . 163.65(12) yes
O12c C1ac C2ac . . . 121.58(16) yes
O12c C1ac C3ac . . . 92.04(13) yes
O12c C1ac C7ac . . . 149.35(14) yes
O12c C1ac H3ac . . . 69.67(11) yes
C2ac C1ac C3ac . . . 29.56(11) yes
C2ac C1ac C7ac . . . 27.79(11) yes
C2ac C1ac H3ac . . . 51.91(11) yes
C3ac C1ac C7ac . . . 57.31(9) yes
C3ac C1ac H3ac . . . 22.37(7) yes
C7ac C1ac H3ac . . . 79.68(8) yes
O11c C2ac O12c . . . 55.72(7) yes
O11c C2ac C1ac . . . 29.71(9) yes
O11c C2ac C3ac . . . 146.82(19) yes
O11c C2ac C4ac . . . 171.48(14) yes
O11c C2ac C5ac . . . 151.88(13) yes
O11c C2ac C6ac . . . 122.92(13) yes
O11c C2ac C7ac . . . 93.00(16) yes
O11c C2ac C8ac . . . 64.95(9) yes
O11c C2ac H3ac . . . 122.48(12) yes
O12c C2ac C1ac . . . 26.27(8) yes
O12c C2ac C3ac . . . 92.00(16) yes
O12c C2ac C4ac . . . 121.36(13) yes
O12c C2ac C5ac . . . 151.17(13) yes
O12c C2ac C6ac . . . 176.97(14) yes
O12c C2ac C7ac . . . 148.67(18) yes
O12c C2ac C8ac . . . 120.34(12) yes
O12c C2ac H3ac . . . 67.17(9) yes
C1ac C2ac C3ac . . . 118.3(2) yes
C1ac C2ac C4ac . . . 147.57(17) yes
C1ac C2ac C5ac . . . 176.07(17) yes
C1ac C2ac C6ac . . . 152.59(17) yes
C1ac C2ac C7ac . . . 122.4(2) yes
C1ac C2ac C8ac . . . 94.07(14) yes
C1ac C2ac H3ac . . . 93.44(14) yes
C3ac C2ac C4ac . . . 29.39(14) yes
C3ac C2ac C5ac . . . 59.27(15) yes
C3ac C2ac C6ac . . . 88.91(17) yes
C3ac C2ac C7ac . . . 119.2(2) yes
C3ac C2ac C8ac . . . 147.64(19) yes
C3ac C2ac H3ac . . . 24.85(13) yes
C4ac C2ac C5ac . . . 29.89(10) yes
C4ac C2ac C6ac . . . 59.52(11) yes
C4ac C2ac C7ac . . . 89.84(17) yes
C4ac C2ac C8ac . . . 118.25(13) yes
C4ac C2ac H3ac . . . 54.24(10) yes
C5ac C2ac C6ac . . . 29.64(10) yes
C5ac C2ac C7ac . . . 59.95(15) yes
C5ac C2ac C8ac . . . 88.36(11) yes
C5ac C2ac H3ac . . . 84.13(11) yes
C6ac C2ac C7ac . . . 30.32(14) yes
C6ac C2ac C8ac . . . 58.73(10) yes
C6ac C2ac H3ac . . . 113.76(13) yes
C7ac C2ac C8ac . . . 28.42(13) yes
C7ac C2ac H3ac . . . 144.08(19) yes
C8ac C2ac H3ac . . . 172.49(14) yes
O12c C3ac C1ac . . . 26.28(5) yes
O12c C3ac C2ac . . . 58.46(14) yes
O12c C3ac C4ac . . . 178.0(2) yes
O12c C3ac C5ac . . . 149.26(13) yes
O12c C3ac C6ac . . . 119.39(11) yes
O12c C3ac C7ac . . . 89.04(10) yes
O12c C3ac H3ac . . . 61.15(16) yes
O12c C3ac H4ac . . . 155.63(13) yes
C1ac C3ac C2ac . . . 32.19(12) yes
C1ac C3ac C4ac . . . 153.2(2) yes
C1ac C3ac C5ac . . . 123.01(13) yes
C1ac C3ac C6ac . . . 93.11(11) yes
C1ac C3ac C7ac . . . 62.76(9) yes
C1ac C3ac H3ac . . . 87.43(18) yes
C1ac C3ac H4ac . . . 177.51(14) yes
C2ac C3ac C4ac . . . 121.1(2) yes
C2ac C3ac C5ac . . . 90.89(17) yes
C2ac C3ac C6ac . . . 60.98(15) yes
C2ac C3ac C7ac . . . 30.61(13) yes
C2ac C3ac H3ac . . . 119.6(3) yes
C2ac C3ac H4ac . . . 145.9(2) yes
C4ac C3ac C5ac . . . 30.25(15) yes
C4ac C3ac C6ac . . . 60.15(17) yes
C4ac C3ac C7ac . . . 90.53(19) yes
C4ac C3ac H3ac . . . 119.3(3) yes
C4ac C3ac H4ac . . . 24.74(14) yes
C5ac C3ac C6ac . . . 29.90(10) yes
C5ac C3ac C7ac . . . 60.28(11) yes
C5ac C3ac H3ac . . . 149.5(2) yes
C5ac C3ac H4ac . . . 54.99(10) yes
C6ac C3ac C7ac . . . 30.38(9) yes
C6ac C3ac H3ac . . . 179.2(2) yes
C6ac C3ac H4ac . . . 84.89(11) yes
C7ac C3ac H3ac . . . 150.2(2) yes
C7ac C3ac H4ac . . . 115.26(14) yes
H3ac C3ac H4ac . . . 94.6(2) yes
H4ab C4ac C2ac 2_555 . . 104.32(12) yes
H4ab C4ac C3ac 2_555 . . 82.71(17) yes
H4ab C4ac C5ac 2_555 . . 134.4(2) yes
H4ab C4ac C6ac 2_555 . . 137.22(15) yes
H4ab C4ac C7ac 2_555 . . 124.48(12) yes
H4ab C4ac H3ac 2_555 . . 65.01(9) yes
H4ab C4ac H4ac 2_555 . . 55.13(17) yes
H4ab C4ac H5ac 2_555 . . 122.08(13) yes
C2ac C4ac C3ac . . . 29.48(14) yes
C2ac C4ac C5ac . . . 90.16(19) yes
C2ac C4ac C6ac . . . 60.35(11) yes
C2ac C4ac C7ac . . . 30.26(8) yes
C2ac C4ac H3ac . . . 54.48(10) yes
C2ac C4ac H4ac . . . 149.5(3) yes
C2ac C4ac H5ac . . . 114.70(15) yes
C3ac C4ac C5ac . . . 119.6(3) yes
C3ac C4ac C6ac . . . 89.83(19) yes
C3ac C4ac C7ac . . . 59.74(16) yes
C3ac C4ac H3ac . . . 25.01(13) yes
C3ac C4ac H4ac . . . 120.0(3) yes
C3ac C4ac H5ac . . . 144.2(2) yes
C5ac C4ac C6ac . . . 29.81(15) yes
C5ac C4ac C7ac . . . 59.90(16) yes
C5ac C4ac H3ac . . . 144.6(2) yes
C5ac C4ac H4ac . . . 120.4(3) yes
C5ac C4ac H5ac . . . 24.54(14) yes
C6ac C4ac C7ac . . . 30.09(9) yes
C6ac C4ac H3ac . . . 114.83(15) yes
C6ac C4ac H4ac . . . 150.2(3) yes
C6ac C4ac H5ac . . . 54.35(11) yes
C7ac C4ac H3ac . . . 84.74(11) yes
C7ac C4ac H4ac . . . 179.6(3) yes
C7ac C4ac H5ac . . . 84.44(12) yes
H3ac C4ac H4ac . . . 95.0(2) yes
H3ac C4ac H5ac . . . 169.18(17) yes
H4ac C4ac H5ac . . . 95.8(2) yes
C2ac C5ac C3ac . . . 29.84(9) yes
C2ac C5ac C4ac . . . 59.95(16) yes
C2ac C5ac C6ac . . . 60.17(17) yes
C2ac C5ac C7ac . . . 30.27(9) yes
C2ac C5ac H4ac . . . 84.46(12) yes
C2ac C5ac H5ac . . . 179.5(3) yes
C2ac C5ac H6ac . . . 85.37(12) yes
C3ac C5ac C4ac . . . 30.11(15) yes
C3ac C5ac C6ac . . . 90.0(2) yes
C3ac C5ac C7ac . . . 60.11(11) yes
C3ac C5ac H4ac . . . 54.63(11) yes
C3ac C5ac H5ac . . . 150.4(3) yes
C3ac C5ac H6ac . . . 115.21(15) yes
C4ac C5ac C6ac . . . 120.1(3) yes
C4ac C5ac C7ac . . . 90.22(19) yes
C4ac C5ac H4ac . . . 24.51(14) yes
C4ac C5ac H5ac . . . 120.3(3) yes
C4ac C5ac H6ac . . . 145.3(2) yes
C6ac C5ac C7ac . . . 29.90(15) yes
C6ac C5ac H4ac . . . 144.6(2) yes
C6ac C5ac H5ac . . . 119.6(3) yes
C6ac C5ac H6ac . . . 25.20(15) yes
C7ac C5ac H4ac . . . 114.74(15) yes
C7ac C5ac H5ac . . . 149.5(3) yes
C7ac C5ac H6ac . . . 55.10(10) yes
H4ac C5ac H5ac . . . 95.8(2) yes
H4ac C5ac H6ac . . . 169.82(18) yes
H5ac C5ac H6ac . . . 94.4(2) yes
C2ac C6ac C3ac . . . 30.11(8) yes
C2ac C6ac C4ac . . . 60.13(11) yes
C2ac C6ac C5ac . . . 90.2(2) yes
C2ac C6ac C7ac . . . 30.48(14) yes
C2ac C6ac C8ac . . . 64.02(11) yes
C2ac C6ac H5ac . . . 115.15(15) yes
C2ac C6ac H6ac . . . 150.9(2) yes
C3ac C6ac C4ac . . . 30.02(9) yes
C3ac C6ac C5ac . . . 60.09(18) yes
C3ac C6ac C7ac . . . 60.59(16) yes
C3ac C6ac C8ac . . . 94.13(12) yes
C3ac C6ac H5ac . . . 85.05(12) yes
C3ac C6ac H6ac . . . 178.7(2) yes
C4ac C6ac C5ac . . . 30.07(16) yes
C4ac C6ac C7ac . . . 90.61(19) yes
C4ac C6ac C8ac . . . 124.14(15) yes
C4ac C6ac H5ac . . . 55.03(11) yes
C4ac C6ac H6ac . . . 149.0(2) yes
C5ac C6ac C7ac . . . 120.7(3) yes
C5ac C6ac C8ac . . . 154.2(2) yes
C5ac C6ac H5ac . . . 24.96(15) yes
C5ac C6ac H6ac . . . 118.9(3) yes
C7ac C6ac C8ac . . . 33.54(14) yes
C7ac C6ac H5ac . . . 145.6(2) yes
C7ac C6ac H6ac . . . 120.4(3) yes
C8ac C6ac H5ac . . . 178.54(17) yes
C8ac C6ac H6ac . . . 86.9(2) yes
H5ac C6ac H6ac . . . 94.0(2) yes
O11c C7ac O81c . . . 64.52(8) yes
O11c C7ac O82c . . . 79.64(9) yes
O11c C7ac C1ac . . . 27.24(5) yes
O11c C7ac C2ac . . . 56.88(13) yes
O11c C7ac C3ac . . . 86.80(10) yes
O11c C7ac C4ac . . . 116.33(11) yes
O11c C7ac C5ac . . . 145.80(14) yes
O11c C7ac C6ac . . . 171.6(2) yes
O11c C7ac C8ac . . . 68.84(14) yes
O11c C7ac H6ac . . . 158.44(13) yes
O81c C7ac O82c . . . 55.87(8) yes
O81c C7ac C1ac . . . 90.87(10) yes
O81c C7ac C2ac . . . 118.21(18) yes
O81c C7ac C3ac . . . 142.62(14) yes
O81c C7ac C4ac . . . 154.51(13) yes
O81c C7ac C5ac . . . 140.42(14) yes
O81c C7ac C6ac . . . 115.91(19) yes
O81c C7ac C8ac . . . 26.39(12) yes
O81c C7ac H6ac . . . 94.00(11) yes
O82c C7ac C1ac . . . 100.30(10) yes
O82c C7ac C2ac . . . 124.40(18) yes
O82c C7ac C3ac . . . 145.15(14) yes
O82c C7ac C4ac . . . 148.61(13) yes
O82c C7ac C5ac . . . 131.45(14) yes
O82c C7ac C6ac . . . 107.72(19) yes
O82c C7ac C8ac . . . 29.48(12) yes
O82c C7ac H6ac . . . 86.76(11) yes
C1ac C7ac C2ac . . . 29.80(12) yes
C1ac C7ac C3ac . . . 59.93(9) yes
C1ac C7ac C4ac . . . 89.66(10) yes
C1ac C7ac C5ac . . . 119.51(13) yes
C1ac C7ac C6ac . . . 148.9(2) yes
C1ac C7ac C8ac . . . 95.49(16) yes
C1ac C7ac H6ac . . . 172.86(14) yes
C2ac C7ac C3ac . . . 30.17(13) yes
C2ac C7ac C4ac . . . 59.91(15) yes
C2ac C7ac C5ac . . . 89.78(17) yes
C2ac C7ac C6ac . . . 119.2(2) yes
C2ac C7ac C8ac . . . 125.2(2) yes
C2ac C7ac H6ac . . . 143.6(2) yes
C3ac C7ac C4ac . . . 29.74(9) yes
C3ac C7ac C5ac . . . 59.61(11) yes
C3ac C7ac C6ac . . . 89.03(18) yes
C3ac C7ac C8ac . . . 155.38(19) yes
C3ac C7ac H6ac . . . 113.43(13) yes
C4ac C7ac C5ac . . . 29.87(10) yes
C4ac C7ac C6ac . . . 59.30(16) yes
C4ac C7ac C8ac . . . 174.83(19) yes
C4ac C7ac H6ac . . . 83.70(11) yes
C5ac C7ac C6ac . . . 29.43(15) yes
C5ac C7ac C8ac . . . 145.00(20) yes
C5ac C7ac H6ac . . . 53.83(11) yes
C6ac C7ac C8ac . . . 115.6(2) yes
C6ac C7ac H6ac . . . 24.40(14) yes
C8ac C7ac H6ac . . . 91.18(16) yes
O11c C8ac O81c . . . 83.04(15) yes
O11c C8ac O82c . . . 109.86(17) yes
O11c C8ac C2ac . . . 53.17(8) yes
O11c C8ac C6ac . . . 109.83(12) yes
O11c C8ac C7ac . . . 79.23(15) yes
O11c C8ac H6ac . . . 132.07(11) yes
O81c C8ac O82c . . . 123.8(2) yes
O81c C8ac C2ac . . . 114.47(17) yes
O81c C8ac C6ac . . . 119.73(19) yes
O81c C8ac C7ac . . . 120.9(2) yes
O81c C8ac H6ac . . . 112.65(17) yes
O82c C8ac C2ac . . . 116.45(18) yes
O82c C8ac C6ac . . . 106.95(18) yes
O82c C8ac C7ac . . . 115.3(2) yes
O82c C8ac H6ac . . . 98.28(16) yes
C2ac C8ac C6ac . . . 57.25(10) yes
C2ac C8ac C7ac . . . 26.37(12) yes
C2ac C8ac H6ac . . . 79.85(10) yes
C6ac C8ac C7ac . . . 30.88(13) yes
C6ac C8ac H6ac . . . 22.61(8) yes
C7ac C8ac H6ac . . . 53.48(13) yes

loop_
_geom_bond_atom_site_label_1
_geom_bond_atom_site_label_2
_geom_bond_site_symmetry_1
_geom_bond_site_symmetry_2
_geom_bond_distance
_geom_bond_publ_flag
Nd1 O12a . . 2.5925(14) yes
Nd1 O11b . . 2.7302(14) yes
Nd1 O12b . . 2.5085(16) yes
Nd1 O81a . 3_555 2.5985(14) yes
Nd1 O11c . . 2.3828(15) yes
Nd1 O12c . 3_545 2.4583(14) yes
Nd1 O81c . . 2.4371(15) yes
Nd1 O82a . 3_555 2.5332(15) yes
Nd1 O82b . 8_574 2.3776(17) yes
Nd1 C8aa . 3_555 2.948(2) yes
Nd2 O12a . . 2.4755(14) yes
Nd2 O11b . . 2.4775(15) yes
Nd2 O81a . . 2.4134(15) yes
Nd2 O11a . 3_545 2.3510(15) yes
Nd2 O81b . . 2.3647(18) yes
Nd2 O12c . 3_545 2.7233(15) yes
Nd2 O82c . 8_575 2.3509(15) yes
Nd2 O1w . . 2.4771(16) yes
O12a O11b . . 2.926(2) yes
O12a O81a . . 2.875(2) yes
O12a O11a . . 2.201(2) yes
O12a O12c . 3_545 2.891(2) yes
O12a O82c . 8_575 2.914(2) yes
O12a C1aa . . 1.253(2) yes
O12a C2aa . . 2.422(3) yes
O12a C7aa . . 2.945(3) yes
O12a C8aa . . 2.825(3) yes
O11b O12b . . 2.201(2) yes
O11b O81b . . 2.824(2) yes
O11b O12c . 3_545 2.748(2) yes
O11b C1ab . . 1.299(2) yes
O11b C2ab . . 2.424(3) yes
O11b C7ab . . 2.907(3) yes
O11b C8ab . . 2.756(3) yes
O12b O82a . 3_555 2.878(2) yes
O12b H6aa . 3_555 2.910(2) yes
O12b C1ab . . 1.238(2) yes
O12b C2ab . . 2.360(3) yes
O12b C3ab . . 2.757(3) yes
O12b H3ab . . 2.430(2) yes
O12b H3ac . 3_545 2.910(2) yes
O81a O11c . 3_545 2.908(2) yes
O81a O82a . . 2.201(2) yes
O81a O1w . . 2.786(2) yes
O81a C7aa . . 2.419(3) yes
O81a C8aa . . 1.287(3) yes
O11a O12c . . 2.852(2) yes
O11a C1aa . . 1.283(2) yes
O11a C2aa . . 2.361(3) yes
O11a C3aa . . 2.720(3) yes
O11a H3aa . . 2.376(2) yes
O11a C1ac . . 2.811(2) yes
O11c O12c . . 2.213(2) yes
O11c O81c . . 2.784(2) yes
O11c O82a . 3_555 2.957(2) yes
O11c C1ac . . 1.279(2) yes
O11c C2ac . . 2.341(3) yes
O11c C7ac . . 2.791(3) yes
O11c C8ac . . 2.649(3) yes
O81b O82b . . 2.222(3) yes
O81b C7ab . . 2.377(3) yes
O81b C8ab . . 1.230(3) yes
O12c C1ac . . 1.243(2) yes
O12c C2ac . . 2.393(3) yes
O12c C3ac . . 2.806(3) yes
O12c H3ac . . 2.483(2) yes
O81c O82c . . 2.221(2) yes
O81c O1w . 6_564 2.792(2) yes
O81c C7ac . . 2.386(3) yes
O81c C8ac . . 1.236(3) yes
O82c O1w . 8_574 2.974(2) yes
O82c C1aa . 8_574 2.855(2) yes
O82c C7ac . . 2.354(3) yes
O82c C8ac . . 1.281(3) yes
O82a O82b . 6_564 2.936(2) yes
O82a C6aa . . 2.919(3) yes
O82a C7aa . . 2.370(3) yes
O82a C8aa . . 1.256(3) yes
O82a H6aa . . 2.741(2) yes
O82a H6ab . 6_564 2.968(2) yes
O82b C7ab . . 2.329(3) yes
O82b C8ab . . 1.270(3) yes
O82b H6ab . . 2.936(2) yes
C1aa C2aa . . 1.495(3) yes
C1aa C3aa . . 2.472(3) yes
C1aa C7aa . . 2.539(3) yes
C1aa H3aa . . 2.624(2) yes
C2aa C3aa . . 1.384(4) yes
C2aa C4aa . . 2.408(4) yes
C2aa C5aa . . 2.782(4) yes
C2aa C6aa . . 2.413(4) yes
C2aa C7aa . . 1.402(3) yes
C2aa C8aa . . 2.579(3) yes
C2aa H3aa . . 2.069(3) yes
C3aa C4aa . . 1.380(4) yes
C3aa C5aa . . 2.391(4) yes
C3aa C6aa . . 2.759(4) yes
C3aa C7aa . . 2.404(4) yes
C3aa H3aa . . 1.000(3) yes
C3aa H4aa . . 2.070(3) yes
C3aa H6ac . 8_575 2.766(3) yes
C4aa C5aa . . 1.386(4) yes
C4aa C6aa . . 2.393(4) yes
C4aa C7aa . . 2.783(4) yes
C4aa H3aa . . 2.063(3) yes
C4aa H4aa . . 1.000(3) yes
C4aa H5aa . . 2.079(3) yes
C5aa C6aa . . 1.375(4) yes
C5aa C7aa . . 2.408(4) yes
C5aa H4aa . . 2.079(4) yes
C5aa H5aa . . 1.000(3) yes
C5aa H6aa . . 2.055(4) yes
C6aa C7aa . . 1.395(4) yes
C6aa C8aa . . 2.452(4) yes
C6aa H5aa . . 2.061(3) yes
C6aa H6aa . . 1.000(3) yes
C7aa C8aa . . 1.502(4) yes
C7aa H6aa . . 2.088(3) yes
C8aa H6aa . . 2.597(3) yes
C1ab C2ab . . 1.495(3) yes
C1ab C3ab . . 2.472(3) yes
C1ab C7ab . . 2.539(3) yes
C1ab H3ab . . 2.624(2) yes
C2ab C3ab . . 1.384(4) yes
C2ab C4ab . . 2.408(4) yes
C2ab C5ab . . 2.782(4) yes
C2ab C6ab . . 2.413(4) yes
C2ab C7ab . . 1.402(3) yes
C2ab C8ab . . 2.579(4) yes
C2ab H3ab . . 2.069(3) yes
C3ab C4ab . . 1.380(4) yes
C3ab C5ab . . 2.391(4) yes
C3ab C6ab . . 2.759(4) yes
C3ab C7ab . . 2.404(4) yes
C3ab H3ab . . 1.000(3) yes
C3ab H4ab . . 2.070(3) yes
C4ab C5ab . . 1.386(4) yes
C4ab C6ab . . 2.393(4) yes
C4ab C7ab . . 2.783(4) yes
C4ab H3ab . . 2.063(3) yes
C4ab H4ab . . 1.000(3) yes
C4ab H5ab . . 2.079(3) yes
C4ab H4ac . 2_445 2.976(3) yes
C5ab C6ab . . 1.375(4) yes
C5ab C7ab . . 2.408(4) yes
C5ab H4ab . . 2.079(3) yes
C5ab H5ab . . 1.000(3) yes
C5ab H6ab . . 2.055(3) yes
C6ab C7ab . . 1.395(4) yes
C6ab C8ab . . 2.452(4) yes
C6ab H5ab . . 2.061(3) yes
C6ab H6ab . . 1.000(3) yes
C7ab C8ab . . 1.502(4) yes
C7ab H6ab . . 2.088(3) yes
C8ab H6ab . . 2.597(3) yes
C1ac C2ac . . 1.495(3) yes
C1ac C3ac . . 2.472(3) yes
C1ac C7ac . . 2.539(3) yes
C1ac H3ac . . 2.624(2) yes
C2ac C3ac . . 1.384(4) yes
C2ac C4ac . . 2.408(4) yes
C2ac C5ac . . 2.782(4) yes
C2ac C6ac . . 2.413(4) yes
C2ac C7ac . . 1.402(4) yes
C2ac C8ac . . 2.579(4) yes
C2ac H3ac . . 2.069(3) yes
C3ac C4ac . . 1.380(4) yes
C3ac C5ac . . 2.391(4) yes
C3ac C6ac . . 2.759(4) yes
C3ac C7ac . . 2.404(4) yes
C3ac H3ac . . 1.000(3) yes
C3ac H4ac . . 2.070(3) yes
C4ac H4ab . 2_555 2.998(3) yes
C4ac C5ac . . 1.386(4) yes
C4ac C6ac . . 2.393(4) yes
C4ac C7ac . . 2.783(4) yes
C4ac H3ac . . 2.063(3) yes
C4ac H4ac . . 1.000(3) yes
C4ac H5ac . . 2.079(3) yes
C5ac C6ac . . 1.375(4) yes
C5ac C7ac . . 2.408(4) yes
C5ac H4ac . . 2.079(4) yes
C5ac H5ac . . 1.000(3) yes
C5ac H6ac . . 2.055(3) yes
C6ac C7ac . . 1.395(4) yes
C6ac C8ac . . 2.452(4) yes
C6ac H5ac . . 2.061(3) yes
C6ac H6ac . . 1.000(3) yes
C7ac C8ac . . 1.502(4) yes
C7ac H6ac . . 2.088(3) yes
C8ac H6ac . . 2.597(3) yes
